data_4134035
loop_
_publ_author_name
'Ma, Yu-Juan'
'Hu, Ji-Xiang'
'Han, Song-De'
'Pan, Jie'
'Li, Jin-Hua'
'Wang, Guo-Ming'

_publ_section_title
;
 Manipulating On/Off Single-Molecule Magnet Behavior in a Dy(III)-Based
 Photochromic Complex.
;
_journal_name_full 'Journal of the American Chemical Society'
_journal_paper_doi 10.1021/jacs.9b13461
_journal_year 2020
_chemical_formula_sum 'C50 H91 N12 O59 P14 Y3'
_chemical_formula_weight 2504.65
_space_group_crystal_system triclinic
_space_group_IT_number 2
_space_group_name_Hall '-P 1'
_space_group_name_H-M_alt 'P -1'
_atom_sites_solution_hydrogens mixed
_audit_creation_method SHELXL-2016/6
_cell_angle_alpha 73.084(6)
_cell_angle_beta 69.492(7)
_cell_angle_gamma 65.735(7)
_cell_formula_units_Z 2
_cell_length_a 14.9876(11)
_cell_length_b 17.6742(12)
_cell_length_c 20.2589(14)
_cell_measurement_reflns_used 3707
_cell_measurement_temperature 293(2)
_cell_measurement_theta_max 28.3910
_cell_measurement_theta_min 2.7320
_cell_volume 4513.9(6)
_computing_cell_refinement 'CrysAlisPro 1.171.39.16b (Rigaku OD, 2015)'
_computing_data_collection 'CrysAlisPro 1.171.39.16b (Rigaku OD, 2015)'
_computing_data_reduction 'CrysAlisPro 1.171.39.16b (Rigaku OD, 2015)'
_computing_structure_refinement 'SHELXL-2016/6 (Sheldrick, 2016)'
_diffrn_ambient_temperature 293(2)
_diffrn_measured_fraction_theta_full 0.999
_diffrn_measured_fraction_theta_max 0.999
_diffrn_measurement_device_type 'XtaLAB Mini (ROW)'
_diffrn_measurement_method '\w scans'
_diffrn_radiation_type MoK\a
_diffrn_radiation_wavelength 0.71073
_diffrn_reflns_av_R_equivalents 0.0869
_diffrn_reflns_av_unetI/netI 0.2081
_diffrn_reflns_Laue_measured_fraction_full 0.999
_diffrn_reflns_Laue_measured_fraction_max 0.999
_diffrn_reflns_limit_h_max 17
_diffrn_reflns_limit_h_min -17
_diffrn_reflns_limit_k_max 18
_diffrn_reflns_limit_k_min -21
_diffrn_reflns_limit_l_max 24
_diffrn_reflns_limit_l_min -23
_diffrn_reflns_number 25760
_diffrn_reflns_point_group_measured_fraction_full 0.999
_diffrn_reflns_point_group_measured_fraction_max 0.999
_diffrn_reflns_theta_full 25.009
_diffrn_reflns_theta_max 25.009
_diffrn_reflns_theta_min 2.566
_diffrn_source 'fine-focus sealed X-ray tube'
_exptl_absorpt_coefficient_mu 2.279
_exptl_absorpt_correction_T_max 1.00000
_exptl_absorpt_correction_T_min 0.90484
_exptl_absorpt_correction_type multi-scan
_exptl_absorpt_process_details
;
CrysAlisPro 1.171.39.16b (Rigaku Oxford Diffraction, 2015)
Empirical absorption correction using spherical harmonics,
 implemented in SCALE3 ABSPACK scaling algorithm.
;
_exptl_crystal_colour colorless
_exptl_crystal_density_diffrn 1.843
_exptl_crystal_description plate
_exptl_crystal_F_000 2548
_exptl_crystal_size_max 0.22
_exptl_crystal_size_mid 0.2
_exptl_crystal_size_min 0.18
_refine_diff_density_max 2.719
_refine_diff_density_min -0.862
_refine_diff_density_rms 0.140
_refine_ls_extinction_method none
_refine_ls_goodness_of_fit_ref 0.997
_refine_ls_hydrogen_treatment constr
_refine_ls_matrix_type full
_refine_ls_number_parameters 1250
_refine_ls_number_reflns 15878
_refine_ls_number_restraints 654
_refine_ls_restrained_S_all 0.989
_refine_ls_R_factor_all 0.1609
_refine_ls_R_factor_gt 0.0735
_refine_ls_shift/su_max 0.022
_refine_ls_shift/su_mean 0.000
_refine_ls_structure_factor_coef Fsqd
_refine_ls_weighting_details 'w=1/[\s^2^(Fo^2^)+(0.0090P)^2^] where P=(Fo^2^+2Fc^2^)/3'
_refine_ls_weighting_scheme calc
_refine_ls_wR_factor_gt 0.1373
_refine_ls_wR_factor_ref 0.1631
_reflns_Friedel_coverage 0.000
_reflns_number_gt 7999
_reflns_number_total 15878
_reflns_threshold_expression 'I > 2\s(I)'
_cod_data_source_file ja9b13461_si_002.cif
_cod_data_source_block QDU-1(Y)
_cod_database_code 4134035
_shelx_shelxl_version_number 2016/6
_shelx_space_group_comment
;
The symmetry employed for this shelxl refinement is uniquely defined
by the following loop, which should always be used as a source of
symmetry information in preference to the above space-group names.
They are only intended as comments.
;

loop_
_space_group_symop_operation_xyz
'x, y, z'
'-x, -y, -z'

loop_
_atom_site_label
_atom_site_type_symbol
_atom_site_fract_x
_atom_site_fract_y
_atom_site_fract_z
_atom_site_U_iso_or_equiv
_atom_site_adp_type
_atom_site_occupancy
_atom_site_site_symmetry_order
_atom_site_calc_flag
_atom_site_refinement_flags_posn
_atom_site_refinement_flags_adp
C1 C 0.9491(7) 0.8311(5) 0.0787(5) 0.022(2) Uani 1 1 d . U
C2 C 0.8867(8) 0.8663(6) 0.0239(5) 0.039(3) Uani 1 1 d . U
H2A H 0.865437 0.926657 0.014384 0.059 Uiso 1 1 calc R U
H2B H 0.828047 0.849359 0.042564 0.059 Uiso 1 1 calc R U
H2C H 0.927379 0.844825 -0.019659 0.059 Uiso 1 1 calc R U
C3 C 0.9095(6) 0.5970(5) 0.4083(5) 0.018(2) Uani 1 1 d . U
C4 C 0.8265(7) 0.5623(5) 0.4556(5) 0.034(3) Uani 1 1 d . U
H4A H 0.854744 0.502012 0.466366 0.051 Uiso 1 1 calc R U
H4B H 0.775199 0.578181 0.431248 0.051 Uiso 1 1 calc R U
H4C H 0.796864 0.584803 0.499283 0.051 Uiso 1 1 calc R U
C5 C 0.5049(6) 0.7291(5) 0.3948(5) 0.021(2) Uani 1 1 d . U
O21 O 0.4013(7) 0.7356(6) 0.4426(5) 0.100(4) Uani 1 1 d . U
H21 H 0.366220 0.734488 0.419822 0.150 Uiso 1 1 calc R U
C7 C 0.7328(6) 0.6296(5) 0.0787(5) 0.019(2) Uani 1 1 d . U
C8 C 0.7017(7) 0.6042(7) 0.0278(5) 0.038(3) Uani 1 1 d . U
H8A H 0.682992 0.651505 -0.008873 0.057 Uiso 1 1 calc R U
H8B H 0.644873 0.585687 0.053372 0.057 Uiso 1 1 calc R U
H8C H 0.757416 0.559079 0.006301 0.057 Uiso 1 1 calc R U
C9 C 0.1102(7) 0.8005(6) 0.4033(5) 0.027(2) Uani 1 1 d . U
C10 C 0.1309(7) 0.8281(6) 0.4593(5) 0.034(3) Uani 1 1 d . U
H10A H 0.081124 0.881918 0.468760 0.051 Uiso 1 1 calc R U
H10B H 0.197367 0.832373 0.441859 0.051 Uiso 1 1 calc R U
H10C H 0.127429 0.787370 0.502602 0.051 Uiso 1 1 calc R U
C11 C 0.3513(7) 0.6820(6) 0.0848(5) 0.024(2) Uani 1 1 d . U
C12 C 0.3116(8) 0.6629(6) 0.0355(6) 0.045(3) Uani 1 1 d . U
H12A H 0.311531 0.704873 -0.007087 0.068 Uiso 1 1 calc R U
H12B H 0.243645 0.663125 0.058927 0.068 Uiso 1 1 calc R U
H12C H 0.354186 0.608440 0.022968 0.068 Uiso 1 1 calc R U
C13 C 0.1812(8) 0.0736(6) 0.4446(6) 0.035(3) Uani 1 1 d . U
C14 C 0.1341(8) 0.0136(6) 0.5048(6) 0.045(3) Uani 1 1 d . U
H14A H 0.122135 0.027566 0.550251 0.067 Uiso 1 1 calc R U
H14B H 0.179860 -0.043452 0.503221 0.067 Uiso 1 1 calc R U
H14C H 0.071045 0.019107 0.498465 0.067 Uiso 1 1 calc R U
C15 C 0.8095(8) 0.4284(6) 0.3323(6) 0.039(3) Uani 1 1 d . U
H15 H 0.791438 0.485737 0.330942 0.046 Uiso 1 1 calc R U
C16 C 0.7378(8) 0.3953(6) 0.3355(6) 0.040(3) Uani 1 1 d . U
H16 H 0.672195 0.430701 0.333939 0.048 Uiso 1 1 calc R U
C17 C 0.7651(7) 0.3103(6) 0.3410(5) 0.030(2) Uani 1 1 d . U
C18 C 0.8632(8) 0.2596(7) 0.3411(6) 0.041(3) Uani 1 1 d . U
H18 H 0.883751 0.202028 0.342360 0.049 Uiso 1 1 calc R U
C19 C 0.9303(8) 0.2944(7) 0.3392(6) 0.047(3) Uani 1 1 d . U
H19 H 0.995129 0.259919 0.343531 0.056 Uiso 1 1 calc R U
C20 C 0.6890(7) 0.2759(6) 0.3442(5) 0.031(2) Uani 1 1 d . U
C21 C 0.5296(7) 0.2951(6) 0.3468(5) 0.031(2) Uani 1 1 d . U
C22 C 0.4219(8) 0.3515(6) 0.3462(6) 0.036(3) Uani 1 1 d . U
C23 C 0.3983(9) 0.4373(6) 0.3377(6) 0.049(3) Uani 1 1 d . U
H23 H 0.447112 0.457737 0.336446 0.058 Uiso 1 1 calc R U
C24 C 0.3096(8) 0.4902(7) 0.3314(6) 0.045(3) Uani 1 1 d . U
H24 H 0.294343 0.547835 0.326708 0.054 Uiso 1 1 calc R U
C25 C 0.2570(10) 0.3787(9) 0.3406(7) 0.069(4) Uani 1 1 d . U
H25 H 0.205744 0.361770 0.340923 0.083 Uiso 1 1 calc R U
C26 C 0.3508(8) 0.3193(8) 0.3492(7) 0.055(3) Uani 1 1 d . U
H26 H 0.364305 0.261651 0.356478 0.066 Uiso 1 1 calc R U
C27 C 0.6490(7) 0.1659(5) 0.3440(6) 0.029(2) Uani 1 1 d . U
C28 C 0.6801(7) 0.0754(6) 0.3403(5) 0.025(2) Uani 1 1 d . U
C29 C 0.6071(8) 0.0440(6) 0.3441(5) 0.034(3) Uani 1 1 d . U
H29 H 0.539040 0.077869 0.352048 0.041 Uiso 1 1 calc R U
C30 C 0.6374(8) -0.0384(6) 0.3358(6) 0.041(3) Uani 1 1 d . U
H30 H 0.590623 -0.061023 0.336902 0.049 Uiso 1 1 calc R U
C31 C 0.8071(8) -0.0588(6) 0.3246(5) 0.032(2) Uani 1 1 d . U
H31 H 0.874104 -0.095128 0.318812 0.038 Uiso 1 1 calc R U
C32 C 0.7795(7) 0.0230(5) 0.3316(5) 0.030(2) Uani 1 1 d . U
H32 H 0.828348 0.043301 0.330474 0.036 Uiso 1 1 calc R U
C33 C 0.1989(7) 0.4651(6) 0.1662(5) 0.028(2) Uani 1 1 d . U
H33 H 0.242418 0.488294 0.169537 0.034 Uiso 1 1 calc R U
C34 C 0.2326(8) 0.3803(6) 0.1633(5) 0.034(3) Uani 1 1 d . U
H34 H 0.299461 0.346204 0.162504 0.040 Uiso 1 1 calc R U
C35 C 0.1628(7) 0.3468(5) 0.1615(5) 0.022(2) Uani 1 1 d . U
C36 C 0.0677(6) 0.3985(5) 0.1597(5) 0.023(2) Uani 1 1 d . U
H36 H 0.023049 0.376618 0.156084 0.028 Uiso 1 1 calc R U
C37 C 0.0342(7) 0.4839(6) 0.1632(5) 0.033(3) Uani 1 1 d . U
H37 H -0.032545 0.518996 0.164846 0.039 Uiso 1 1 calc R U
C38 C 0.1982(7) 0.2560(5) 0.1583(5) 0.022(2) Uani 1 1 d . U
C39 C 0.1656(8) 0.1422(6) 0.1602(5) 0.029(2) Uani 1 1 d . U
C40 C 0.0935(7) 0.1043(5) 0.1628(5) 0.026(2) Uani 1 1 d . U
C41 C -0.0078(7) 0.1520(6) 0.1713(5) 0.033(3) Uani 1 1 d . U
H41 H -0.031860 0.207869 0.177112 0.040 Uiso 1 1 calc R U
C42 C -0.0720(7) 0.1157(6) 0.1709(6) 0.035(3) Uani 1 1 d . U
H42 H -0.140211 0.148056 0.175275 0.042 Uiso 1 1 calc R U
C43 C 0.0550(7) -0.0119(6) 0.1574(5) 0.030(2) Uani 1 1 d . U
H43 H 0.076256 -0.068198 0.153561 0.036 Uiso 1 1 calc R U
C44 C 0.1267(8) 0.0220(5) 0.1557(5) 0.030(2) Uani 1 1 d . U
H44 H 0.194864 -0.011167 0.149881 0.036 Uiso 1 1 calc R U
C45 C 0.3217(7) 0.1304(6) 0.1559(5) 0.027(2) Uani 1 1 d . U
C46 C 0.4285(7) 0.0770(6) 0.1586(6) 0.033(3) Uani 1 1 d . U
C47 C 0.4937(9) 0.1101(8) 0.1631(7) 0.061(4) Uani 1 1 d . U
H47 H 0.473730 0.167491 0.162584 0.073 Uiso 1 1 calc R U
C48 C 0.5908(10) 0.0560(10) 0.1683(8) 0.079(4) Uani 1 1 d . U
H48 H 0.635885 0.076942 0.172564 0.094 Uiso 1 1 calc R U
C49 C 0.5564(9) -0.0557(7) 0.1629(6) 0.051(3) Uani 1 1 d . U
H49 H 0.579222 -0.112929 0.161698 0.061 Uiso 1 1 calc R U
C50 C 0.4600(8) -0.0093(6) 0.1601(6) 0.039(3) Uani 1 1 d . U
H50 H 0.416382 -0.033929 0.159102 0.046 Uiso 1 1 calc R U
Y1 Y 1.08046(6) 0.72155(5) 0.24442(5) 0.0157(2) Uani 1 1 d . .
Y2 Y 0.77020(6) 0.70191(5) 0.23853(5) 0.0187(2) Uani 1 1 d . .
Y3 Y 0.39888(6) 0.73202(5) 0.24405(5) 0.0200(2) Uani 1 1 d . .
N1 N 0.9036(6) 0.3770(5) 0.3312(5) 0.041(2) Uani 1 1 d . .
H1 H 0.948951 0.398088 0.325030 0.049 Uiso 1 1 calc R U
N2 N 0.7211(6) 0.1937(4) 0.3426(5) 0.031(2) Uani 1 1 d . .
N3 N 0.5945(6) 0.3278(5) 0.3464(5) 0.035(2) Uani 1 1 d . .
N4 N 0.5533(6) 0.2142(5) 0.3450(4) 0.031(2) Uani 1 1 d . .
N5 N 0.2429(7) 0.4613(6) 0.3319(5) 0.057(3) Uani 1 1 d . .
H5 H 0.185298 0.497283 0.326206 0.069 Uiso 1 1 calc R U
N6 N 0.7343(6) -0.0842(4) 0.3263(4) 0.031(2) Uani 1 1 d . .
H6 H 0.752087 -0.135285 0.320729 0.038 Uiso 1 1 calc R U
N7 N 0.1052(6) 0.5130(5) 0.1641(4) 0.030(2) Uani 1 1 d . .
H7 H 0.087544 0.566024 0.163250 0.036 Uiso 1 1 calc R U
N8 N 0.2946(5) 0.2129(4) 0.1554(4) 0.0256(19) Uani 1 1 d . .
N9 N 0.1282(6) 0.2246(4) 0.1631(4) 0.0261(19) Uani 1 1 d . .
N10 N 0.2611(6) 0.0920(4) 0.1569(4) 0.028(2) Uani 1 1 d . .
N11 N -0.0395(6) 0.0341(5) 0.1643(4) 0.034(2) Uani 1 1 d . .
H11 H -0.081914 0.012673 0.164767 0.041 Uiso 1 1 calc R U
N12 N 0.6186(8) -0.0254(7) 0.1673(6) 0.079(4) Uani 1 1 d . .
H12 H 0.678910 -0.058332 0.169494 0.095 Uiso 1 1 calc R U
O1 O 0.9558(4) 0.8364(3) 0.2072(3) 0.0249(15) Uani 1 1 d . U
O2 O 0.8384(4) 0.9658(3) 0.1506(3) 0.0256(16) Uani 1 1 d . U
O3 O 0.7927(4) 0.8358(4) 0.1968(3) 0.0273(16) Uani 1 1 d . U
O4 O 1.0585(4) 0.6844(3) 0.1488(3) 0.0196(14) Uani 1 1 d . U
O5 O 1.0563(5) 0.6897(4) 0.0248(3) 0.0355(17) Uani 1 1 d . U
H5A H 1.042649 0.645165 0.019040 0.053 Uiso 1 1 d R U
O6 O 0.9010(4) 0.6889(4) 0.1269(3) 0.0231(15) Uani 1 1 d . U
O7 O 1.0364(4) 0.8585(4) 0.0496(3) 0.0286(16) Uani 1 1 d . U
H7A H 1.080793 0.839494 0.075854 0.043 Uiso 1 1 d R U
O8 O 0.9422(4) 0.7461(3) 0.3481(3) 0.0239(15) Uani 1 1 d . U
O9 O 0.8097(5) 0.7348(4) 0.4642(3) 0.0352(18) Uani 1 1 d . U
H9 H 0.782689 0.788616 0.470530 0.053 Uiso 1 1 d R U
O10 O 0.7764(4) 0.7398(3) 0.3486(4) 0.0281(16) Uani 1 1 d . U
O11 O 1.0666(4) 0.5862(3) 0.2913(3) 0.0230(15) Uani 1 1 d . U
O12 O 1.0078(5) 0.4625(3) 0.3378(4) 0.0290(16) Uani 1 1 d . U
O13 O 0.9039(4) 0.5987(4) 0.2762(3) 0.0253(15) Uani 1 1 d . U
O14 O 0.9858(5) 0.5766(4) 0.4445(4) 0.0346(18) Uani 1 1 d . U
H14 H 0.986944 0.597176 0.481225 0.052 Uiso 1 1 d R U
O15 O 0.6152(4) 0.8070(3) 0.2843(3) 0.0219(14) Uani 1 1 d . U
O16 O 0.4546(5) 0.9014(4) 0.3502(4) 0.0373(18) Uani 1 1 d . U
H16A H 0.389160 0.926509 0.350533 0.056 Uiso 1 1 d R U
O17 O 0.4451(4) 0.8183(4) 0.2744(3) 0.0206(14) Uani 1 1 d . U
O18 O 0.6788(4) 0.6249(4) 0.3299(3) 0.0255(15) Uani 1 1 d . U
O19 O 0.5524(5) 0.5590(4) 0.4171(3) 0.0314(17) Uani 1 1 d . U
H19A H 0.577436 0.529049 0.456282 0.047 Uiso 1 1 d R U
O20 O 0.5207(4) 0.6383(3) 0.3008(3) 0.0203(14) Uani 1 1 d . U
C6 C 0.5691(6) 0.7312(5) 0.4354(5) 0.0162(19) Uani 1 1 d . U
H6A H 0.542152 0.785072 0.449924 0.024 Uiso 1 1 calc R U
H6B H 0.637102 0.722116 0.405484 0.024 Uiso 1 1 calc R U
H6C H 0.569431 0.687715 0.476879 0.024 Uiso 1 1 calc R U
O22 O 0.6806(4) 0.7516(4) 0.1541(4) 0.0281(16) Uani 1 1 d . U
O23 O 0.6362(5) 0.7942(4) 0.0385(3) 0.0393(19) Uani 1 1 d . U
H23A H 0.576836 0.835180 0.034282 0.059 Uiso 1 1 d R U
O24 O 0.5352(4) 0.7210(4) 0.1444(3) 0.0260(15) Uani 1 1 d . U
O25 O 0.7928(4) 0.5790(3) 0.1982(3) 0.0223(14) Uani 1 1 d . U
O26 O 0.8272(5) 0.4649(4) 0.1304(4) 0.0315(16) Uani 1 1 d . U
O27 O 0.6521(4) 0.5337(4) 0.2003(3) 0.0290(16) Uani 1 1 d . U
H27 H 0.612473 0.569474 0.232764 0.044 Uiso 1 1 d R U
O28 O 0.8248(4) 0.6450(4) 0.0420(3) 0.0311(17) Uani 1 1 d . U
H28 H 0.851174 0.662073 0.067512 0.047 Uiso 1 1 d R U
O29 O 0.2368(5) 0.8659(4) 0.2890(3) 0.0278(16) Uani 1 1 d . U
O30 O 0.0547(5) 0.9595(4) 0.3257(4) 0.0348(17) Uani 1 1 d . U
O31 O 0.1003(4) 0.8344(4) 0.2696(3) 0.0242(15) Uani 1 1 d . U
O32 O 0.2966(4) 0.6903(4) 0.3497(3) 0.0274(16) Uani 1 1 d . U
O33 O 0.1902(5) 0.6394(4) 0.4648(4) 0.0370(18) Uani 1 1 d . U
H33A H 0.119044 0.645336 0.488280 0.056 Uiso 1 1 d R U
O34 O 0.1443(5) 0.6650(4) 0.3497(3) 0.0284(16) Uani 1 1 d . U
O35 O 0.0061(4) 0.8036(4) 0.4287(3) 0.0266(15) Uani 1 1 d . U
H35 H -0.011735 0.784414 0.400541 0.040 Uiso 1 1 d R U
O36 O 0.3212(5) 0.8015(4) 0.1553(4) 0.0287(16) Uani 1 1 d . U
O37 O 0.2947(5) 0.8506(4) 0.0352(3) 0.0334(17) Uani 1 1 d . U
H37A H 0.261645 0.858242 0.002862 0.050 Uiso 1 1 d R U
O38 O 0.1679(4) 0.7939(3) 0.1323(3) 0.0216(14) Uani 1 1 d . U
O39 O 0.4059(5) 0.6189(4) 0.2083(3) 0.0251(15) Uani 1 1 d . U
O40 O 0.3957(5) 0.5164(4) 0.1493(4) 0.0343(18) Uani 1 1 d . U
H40 H 0.459608 0.486557 0.152384 0.051 Uiso 1 1 d R U
O41 O 0.2377(4) 0.6221(3) 0.2042(3) 0.0260(15) Uani 1 1 d . U
O42 O 0.4554(5) 0.6769(4) 0.0482(4) 0.047(2) Uani 1 1 d . U
H42A H 0.478117 0.685011 0.075746 0.071 Uiso 1 1 d R U
O43 O 0.2780(6) 0.1141(4) 0.5137(4) 0.048(2) Uani 1 1 d . U
O44 O 0.3536(6) -0.0257(5) 0.4787(5) 0.064(3) Uani 1 1 d . U
H44A H 0.373488 -0.044647 0.437295 0.096 Uiso 1 1 d R U
O45 O 0.3574(6) 0.1052(5) 0.3831(4) 0.059(2) Uani 1 1 d . U
H45 H 0.322989 0.110927 0.352685 0.088 Uiso 1 1 d R U
O46 O 0.2562(6) 0.1119(5) 0.3041(4) 0.053(2) Uani 1 1 d . U
O47 O 0.2654(5) -0.0392(4) 0.3524(4) 0.0349(18) Uani 1 1 d . U
H47A H 0.258777 -0.062627 0.322070 0.052 Uiso 1 1 d R U
O48 O 0.0979(5) 0.0740(4) 0.3415(4) 0.0416(19) Uani 1 1 d . U
H48A H 0.075102 0.038620 0.333672 0.062 Uiso 1 1 d R U
O49 O 0.1146(5) 0.1608(4) 0.4407(4) 0.044(2) Uani 1 1 d . U
H49A H 0.075868 0.168493 0.485597 0.066 Uiso 1 1 d R U
P1 P 0.87890(17) 0.86952(14) 0.16435(13) 0.0191(5) Uani 1 1 d . .
P2 P 0.99089(17) 0.71687(15) 0.09868(13) 0.0205(5) Uani 1 1 d . .
P3 P 0.85638(17) 0.71216(14) 0.38778(13) 0.0191(5) Uani 1 1 d . .
P4 P 0.97491(17) 0.55855(13) 0.32211(13) 0.0171(5) Uani 1 1 d . .
P5 P 0.50739(18) 0.81657(15) 0.31961(14) 0.0219(6) Uani 1 1 d . .
P6 P 0.57048(18) 0.63265(15) 0.35605(13) 0.0211(5) Uani 1 1 d . .
P7 P 0.63879(17) 0.72843(15) 0.10892(13) 0.0206(5) Uani 1 1 d . .
P8 P 0.75744(19) 0.54634(16) 0.15623(15) 0.0269(6) Uani 1 1 d . .
P9 P 0.12133(19) 0.87029(16) 0.31759(14) 0.0246(6) Uani 1 1 d . .
P10 P 0.19152(18) 0.69366(16) 0.38813(14) 0.0252(6) Uani 1 1 d . .
P11 P 0.27626(18) 0.78725(16) 0.10628(14) 0.0240(6) Uani 1 1 d . .
P12 P 0.34611(18) 0.60789(15) 0.16843(14) 0.0216(6) Uani 1 1 d . .
P13 P 0.2978(2) 0.0702(2) 0.45577(18) 0.0432(8) Uani 1 1 d . .
P14 P 0.2031(2) 0.05198(17) 0.35484(16) 0.0332(7) Uani 1 1 d . .
O50 O 0.1869(5) 0.8936(4) 0.9462(4) 0.051(2) Uani 1 1 d . U
O51 O 0.0330(6) 0.5732(5) 0.9896(5) 0.068(3) Uani 1 1 d . U
O52 O 0.3800(6) 0.5183(5) 0.4705(5) 0.064(3) Uani 1 1 d . U
O53 O 0.5726(6) 0.4354(5) 0.1670(6) 0.090(3) Uani 1 1 d . U
O54 O 0.9958(6) 0.3502(4) 0.4576(4) 0.049(2) Uani 1 1 d . U
O55 O 0.7886(8) 0.3309(6) 0.1165(6) 0.113(4) Uani 1 1 d . U
O56 O 0.5300(7) 0.8760(6) 0.4907(6) 0.094(3) Uani 1 1 d . U
O57 O 0.1611(15) 0.2710(11) 0.3254(11) 0.256(9) Uani 1 1 d . U
O58 O 0.4464(9) 0.9094(9) 0.0284(7) 0.162(6) Uani 1 1 d . U
O59 O 0.3413(12) 0.7698(9) 0.8287(8) 0.195(7) Uani 1 1 d . U

loop_
_atom_site_aniso_label
_atom_site_aniso_U_11
_atom_site_aniso_U_22
_atom_site_aniso_U_33
_atom_site_aniso_U_23
_atom_site_aniso_U_13
_atom_site_aniso_U_12
C1 0.021(4) 0.021(4) 0.025(5) -0.004(4) -0.009(4) -0.006(4)
C2 0.047(7) 0.039(6) 0.028(6) 0.007(5) -0.022(5) -0.011(5)
C3 0.021(4) 0.015(4) 0.021(5) -0.002(4) -0.007(4) -0.008(4)
C4 0.030(6) 0.020(5) 0.039(7) 0.001(4) -0.001(5) -0.008(4)
C5 0.014(4) 0.025(5) 0.022(5) -0.003(4) 0.003(4) -0.011(4)
O21 0.073(7) 0.103(7) 0.068(7) -0.010(6) 0.015(6) -0.008(6)
C7 0.018(4) 0.023(4) 0.020(5) -0.006(4) -0.007(4) -0.006(4)
C8 0.033(6) 0.061(7) 0.027(6) -0.010(5) -0.007(5) -0.022(5)
C9 0.023(5) 0.027(5) 0.038(6) -0.023(4) 0.001(4) -0.010(4)
C10 0.026(5) 0.048(6) 0.030(6) -0.013(5) -0.004(5) -0.014(5)
C11 0.021(5) 0.031(5) 0.033(5) -0.012(4) -0.011(4) -0.013(4)
C12 0.056(7) 0.041(6) 0.048(8) -0.010(5) -0.034(6) -0.009(5)
C13 0.038(5) 0.033(5) 0.036(6) -0.017(4) -0.001(5) -0.013(4)
C14 0.041(7) 0.045(6) 0.042(7) -0.015(5) 0.000(5) -0.014(5)
C15 0.044(6) 0.029(5) 0.046(6) -0.005(4) -0.018(5) -0.012(5)
C16 0.034(5) 0.039(6) 0.051(7) -0.004(5) -0.023(5) -0.007(4)
C17 0.034(5) 0.019(5) 0.045(6) -0.005(4) -0.016(5) -0.012(4)
C18 0.037(6) 0.036(5) 0.049(6) -0.005(5) -0.012(5) -0.013(5)
C19 0.025(5) 0.045(6) 0.059(7) -0.016(5) -0.003(5) -0.003(5)
C20 0.027(5) 0.028(5) 0.039(6) -0.012(4) -0.003(4) -0.009(4)
C21 0.031(5) 0.021(5) 0.040(6) -0.008(4) -0.016(4) 0.000(4)
C22 0.041(6) 0.028(5) 0.034(6) -0.006(4) -0.018(5) 0.001(4)
C23 0.050(6) 0.032(5) 0.049(7) -0.003(5) -0.017(5) 0.000(5)
C24 0.046(6) 0.031(5) 0.032(6) 0.003(4) -0.008(5) 0.004(5)
C25 0.064(7) 0.082(8) 0.079(8) -0.022(6) -0.033(6) -0.024(6)
C26 0.038(6) 0.060(7) 0.074(8) -0.022(6) -0.025(6) -0.008(5)
C27 0.029(5) 0.011(4) 0.048(6) -0.014(4) -0.014(4) 0.001(4)
C28 0.019(5) 0.026(5) 0.029(5) -0.012(4) -0.002(4) -0.005(4)
C29 0.036(5) 0.020(5) 0.050(6) -0.011(4) -0.005(5) -0.013(4)
C30 0.043(6) 0.044(6) 0.045(6) -0.008(5) -0.017(5) -0.019(5)
C31 0.031(5) 0.028(5) 0.032(6) -0.004(4) -0.013(4) -0.004(4)
C32 0.026(5) 0.025(5) 0.039(6) -0.018(4) -0.010(4) 0.002(4)
C33 0.032(5) 0.032(5) 0.020(5) -0.014(4) -0.002(4) -0.008(4)
C34 0.037(5) 0.025(5) 0.041(6) -0.010(4) -0.021(5) -0.001(4)
C35 0.029(5) 0.015(4) 0.026(5) -0.001(4) -0.009(4) -0.012(4)
C36 0.020(4) 0.016(4) 0.031(5) -0.006(4) -0.011(4) 0.000(4)
C37 0.027(5) 0.029(5) 0.035(6) -0.012(4) -0.010(4) 0.003(4)
C38 0.018(5) 0.022(4) 0.022(5) -0.010(4) -0.004(4) 0.001(4)
C39 0.041(6) 0.028(5) 0.021(5) -0.001(4) -0.015(4) -0.011(4)
C40 0.034(5) 0.020(5) 0.025(5) 0.000(4) -0.011(4) -0.010(4)
C41 0.024(5) 0.025(5) 0.049(6) -0.023(4) 0.005(4) -0.007(4)
C42 0.025(5) 0.038(5) 0.047(6) -0.012(5) -0.009(4) -0.012(4)
C43 0.035(5) 0.021(5) 0.042(6) -0.008(4) -0.009(5) -0.015(4)
C44 0.042(5) 0.016(4) 0.039(6) -0.002(4) -0.017(5) -0.015(4)
C45 0.030(5) 0.027(5) 0.024(5) -0.001(4) -0.013(4) -0.006(4)
C46 0.022(5) 0.034(5) 0.038(6) -0.010(4) -0.007(4) -0.004(4)
C47 0.049(7) 0.069(7) 0.073(8) -0.020(6) -0.024(6) -0.018(6)
C48 0.047(7) 0.106(9) 0.094(9) -0.024(7) -0.037(6) -0.017(6)
C49 0.036(6) 0.044(6) 0.044(7) 0.002(5) -0.020(5) 0.015(5)
C50 0.031(5) 0.028(5) 0.039(6) -0.002(4) -0.005(5) 0.001(4)
Y1 0.0141(4) 0.0127(4) 0.0211(5) -0.0039(3) -0.0068(4) -0.0030(3)
Y2 0.0139(5) 0.0173(5) 0.0266(6) -0.0066(4) -0.0071(4) -0.0036(4)
Y3 0.0186(5) 0.0234(5) 0.0215(5) -0.0046(4) -0.0071(4) -0.0088(4)
N1 0.039(6) 0.051(6) 0.039(6) 0.000(5) -0.010(5) -0.027(5)
N2 0.020(4) 0.020(4) 0.055(6) -0.015(4) -0.020(4) 0.006(3)
N3 0.029(5) 0.018(4) 0.052(6) -0.003(4) -0.014(4) -0.001(4)
N4 0.027(5) 0.022(4) 0.045(6) -0.020(4) -0.004(4) -0.002(4)
N5 0.041(6) 0.063(7) 0.054(8) -0.017(6) -0.017(6) 0.003(5)
N6 0.050(6) 0.009(4) 0.025(5) -0.010(3) -0.018(4) 0.012(4)
N7 0.032(5) 0.019(4) 0.041(6) -0.010(4) -0.016(4) -0.003(4)
N8 0.016(4) 0.023(4) 0.035(5) -0.010(4) -0.003(4) -0.005(3)
N9 0.022(4) 0.019(4) 0.037(5) -0.007(4) -0.003(4) -0.010(3)
N10 0.022(4) 0.021(4) 0.041(6) -0.005(4) -0.010(4) -0.006(4)
N11 0.041(5) 0.032(5) 0.036(6) 0.005(4) -0.012(4) -0.026(4)
N12 0.040(7) 0.080(9) 0.079(10) -0.027(7) -0.028(7) 0.034(6)
O1 0.018(3) 0.019(3) 0.041(4) -0.019(3) -0.014(3) 0.005(3)
O2 0.030(4) 0.011(3) 0.034(4) 0.004(3) -0.016(3) -0.005(3)
O3 0.026(3) 0.027(3) 0.035(4) -0.012(3) 0.001(3) -0.019(3)
O4 0.019(3) 0.012(3) 0.028(4) -0.013(3) -0.010(3) 0.003(2)
O5 0.029(4) 0.053(4) 0.030(4) -0.023(3) 0.007(3) -0.022(3)
O6 0.024(3) 0.027(3) 0.024(4) -0.008(3) -0.003(3) -0.015(3)
O7 0.021(4) 0.033(4) 0.029(4) 0.000(3) -0.009(3) -0.009(3)
O8 0.017(3) 0.023(3) 0.027(4) -0.003(3) -0.002(3) -0.006(3)
O9 0.054(5) 0.028(4) 0.016(4) -0.013(3) -0.002(3) -0.006(3)
O10 0.026(3) 0.016(3) 0.047(4) 0.004(3) -0.025(3) -0.006(3)
O11 0.016(3) 0.025(3) 0.024(4) -0.001(3) -0.002(3) -0.009(3)
O12 0.036(4) 0.009(3) 0.038(4) -0.005(3) -0.012(3) -0.002(3)
O13 0.025(3) 0.023(3) 0.034(4) -0.020(3) -0.008(3) -0.002(3)
O14 0.036(4) 0.032(4) 0.037(5) -0.009(3) -0.029(4) 0.005(3)
O15 0.017(3) 0.026(3) 0.023(4) -0.010(3) -0.008(3) -0.003(3)
O16 0.030(4) 0.027(4) 0.064(5) -0.030(4) -0.015(4) 0.000(3)
O17 0.023(3) 0.024(3) 0.027(4) -0.009(3) -0.008(3) -0.016(3)
O18 0.020(3) 0.027(3) 0.032(4) -0.005(3) -0.006(3) -0.013(3)
O19 0.028(4) 0.025(3) 0.031(4) 0.005(3) -0.008(3) -0.006(3)
O20 0.023(3) 0.017(3) 0.022(4) -0.004(3) -0.009(3) -0.005(3)
C6 0.022(5) 0.010(4) 0.022(5) -0.010(4) -0.019(4) 0.006(3)
O22 0.021(3) 0.026(3) 0.042(4) -0.010(3) -0.017(3) -0.003(3)
O23 0.038(4) 0.046(4) 0.030(5) 0.009(3) -0.008(3) -0.022(4)
O24 0.008(3) 0.036(4) 0.028(4) -0.004(3) -0.004(3) -0.003(3)
O25 0.023(3) 0.021(3) 0.025(4) -0.015(3) -0.002(3) -0.005(3)
O26 0.027(4) 0.024(3) 0.041(5) -0.024(3) -0.003(3) 0.000(3)
O27 0.015(3) 0.030(4) 0.041(5) -0.015(3) 0.002(3) -0.008(3)
O28 0.011(3) 0.058(4) 0.025(4) -0.023(3) 0.006(3) -0.010(3)
O29 0.028(4) 0.028(3) 0.035(4) -0.014(3) -0.004(3) -0.015(3)
O30 0.032(4) 0.031(4) 0.042(5) -0.015(3) -0.007(3) -0.008(3)
O31 0.0255(17) 0.0246(17) 0.0252(17) -0.0048(10) -0.0070(10) -0.0107(10)
O32 0.019(3) 0.028(3) 0.025(4) -0.005(3) 0.000(3) -0.003(3)
O33 0.047(5) 0.043(4) 0.026(4) -0.005(3) -0.014(4) -0.017(4)
O34 0.030(4) 0.023(3) 0.035(4) -0.010(3) -0.021(3) 0.001(3)
O35 0.017(3) 0.042(4) 0.027(4) -0.024(3) 0.003(3) -0.011(3)
O36 0.029(4) 0.025(3) 0.039(4) -0.013(3) -0.016(3) -0.006(3)
O37 0.034(4) 0.049(4) 0.024(4) 0.009(3) -0.013(3) -0.028(3)
O38 0.019(3) 0.022(3) 0.021(4) -0.001(3) -0.002(3) -0.009(3)
O39 0.032(4) 0.019(3) 0.030(4) 0.002(3) -0.015(3) -0.013(3)
O40 0.023(4) 0.026(4) 0.056(5) -0.026(3) -0.010(3) 0.003(3)
O41 0.016(3) 0.024(3) 0.032(4) -0.009(3) -0.008(3) 0.003(3)
O42 0.026(4) 0.051(5) 0.058(6) -0.024(4) 0.003(4) -0.010(4)
O43 0.053(5) 0.044(5) 0.055(6) -0.029(4) -0.018(4) -0.007(4)
O44 0.051(5) 0.058(5) 0.085(7) -0.040(5) -0.034(5) 0.011(4)
O45 0.055(5) 0.082(6) 0.063(6) -0.029(5) -0.006(4) -0.043(5)
O46 0.086(6) 0.060(5) 0.034(5) -0.013(4) -0.005(4) -0.050(5)
O47 0.029(4) 0.039(4) 0.045(5) -0.036(3) -0.012(3) 0.002(3)
O48 0.036(4) 0.038(4) 0.059(5) -0.028(4) -0.015(4) -0.004(3)
O49 0.040(5) 0.035(4) 0.040(5) -0.020(3) 0.002(4) 0.002(3)
P1 0.0160(12) 0.0169(12) 0.0251(15) -0.0042(10) -0.0082(11) -0.0037(10)
P2 0.0172(12) 0.0266(13) 0.0209(14) -0.0099(10) -0.0040(11) -0.0077(10)
P3 0.0143(12) 0.0172(12) 0.0242(15) -0.0057(10) -0.0044(11) -0.0031(10)
P4 0.0168(12) 0.0144(12) 0.0220(14) -0.0062(10) -0.0065(10) -0.0042(10)
P5 0.0192(13) 0.0194(13) 0.0321(16) -0.0150(11) -0.0076(11) -0.0036(10)
P6 0.0193(13) 0.0213(13) 0.0226(15) -0.0036(10) -0.0081(11) -0.0048(10)
P7 0.0160(12) 0.0279(14) 0.0196(14) -0.0056(11) -0.0072(11) -0.0062(10)
P8 0.0236(14) 0.0251(14) 0.0365(18) -0.0176(12) -0.0082(12) -0.0042(11)
P9 0.0237(13) 0.0259(14) 0.0315(16) -0.0098(11) -0.0072(12) -0.0122(11)
P10 0.0181(13) 0.0306(15) 0.0298(16) -0.0121(12) -0.0046(11) -0.0080(11)
P11 0.0204(13) 0.0294(14) 0.0202(15) -0.0012(11) -0.0049(11) -0.0090(11)
P12 0.0196(13) 0.0200(13) 0.0279(16) -0.0122(11) -0.0046(11) -0.0051(10)
P13 0.0337(17) 0.0486(19) 0.060(2) -0.0345(16) -0.0140(16) -0.0078(15)
P14 0.0347(16) 0.0323(15) 0.0431(19) -0.0187(13) -0.0070(14) -0.0160(13)
O50 0.042(5) 0.064(5) 0.043(5) 0.018(4) -0.027(4) -0.019(4)
O51 0.047(5) 0.090(6) 0.082(7) -0.057(5) 0.004(5) -0.028(5)
O52 0.058(6) 0.070(5) 0.063(6) 0.000(5) -0.034(5) -0.014(4)
O53 0.035(5) 0.087(6) 0.165(10) -0.060(7) -0.043(6) 0.000(5)
O54 0.052(5) 0.040(4) 0.049(5) -0.010(4) -0.007(4) -0.015(4)
O55 0.116(9) 0.088(7) 0.139(10) -0.044(7) 0.024(7) -0.070(7)
O56 0.078(7) 0.104(7) 0.098(8) -0.039(6) -0.011(6) -0.025(6)
O57 0.243(16) 0.253(15) 0.267(18) -0.046(13) -0.040(13) -0.104(13)
O58 0.117(9) 0.233(12) 0.179(13) 0.017(10) -0.059(9) -0.122(9)
O59 0.196(14) 0.202(12) 0.167(13) 0.013(10) -0.035(11) -0.090(11)

loop_
_atom_type_symbol
_atom_type_description
_atom_type_scat_dispersion_real
_atom_type_scat_dispersion_imag
_atom_type_scat_source
C C 0.0033 0.0016 'International Tables Vol C Tables 4.2.6.8 and 6.1.1.4'
H H 0.0000 0.0000 'International Tables Vol C Tables 4.2.6.8 and 6.1.1.4'
N N 0.0061 0.0033 'International Tables Vol C Tables 4.2.6.8 and 6.1.1.4'
O O 0.0106 0.0060 'International Tables Vol C Tables 4.2.6.8 and 6.1.1.4'
P P 0.1023 0.0942 'International Tables Vol C Tables 4.2.6.8 and 6.1.1.4'
Y Y -2.7962 3.5667 'International Tables Vol C Tables 4.2.6.8 and 6.1.1.4'

loop_
_geom_angle_atom_site_label_1
_geom_angle_atom_site_label_2
_geom_angle_atom_site_label_3
_geom_angle
_geom_angle_site_symmetry_1
_geom_angle_site_symmetry_3
O7 C1 C2 108.4(7) . .
O7 C1 P2 109.9(6) . .
C2 C1 P2 111.1(6) . .
O7 C1 P1 106.9(6) . .
C2 C1 P1 113.3(7) . .
P2 C1 P1 107.2(5) . .
C1 C2 H2A 109.5 . .
C1 C2 H2B 109.5 . .
H2A C2 H2B 109.5 . .
C1 C2 H2C 109.5 . .
H2A C2 H2C 109.5 . .
H2B C2 H2C 109.5 . .
O14 C3 C4 110.6(7) . .
O14 C3 P3 106.9(5) . .
C4 C3 P3 109.8(6) . .
O14 C3 P4 107.3(6) . .
C4 C3 P4 114.6(6) . .
P3 C3 P4 107.2(4) . .
C3 C4 H4A 109.5 . .
C3 C4 H4B 109.5 . .
H4A C4 H4B 109.5 . .
C3 C4 H4C 109.5 . .
H4A C4 H4C 109.5 . .
H4B C4 H4C 109.5 . .
C6 C5 O21 110.0(9) . .
C6 C5 P6 107.6(6) . .
O21 C5 P6 113.6(6) . .
C6 C5 P5 104.9(6) . .
O21 C5 P5 114.0(6) . .
P6 C5 P5 106.2(5) . .
C5 O21 H21 109.5 . .
O28 C7 C8 108.2(8) . .
O28 C7 P8 106.7(6) . .
C8 C7 P8 112.8(7) . .
O28 C7 P7 106.8(6) . .
C8 C7 P7 111.7(7) . .
P8 C7 P7 110.2(5) . .
C7 C8 H8A 109.5 . .
C7 C8 H8B 109.5 . .
H8A C8 H8B 109.5 . .
C7 C8 H8C 109.5 . .
H8A C8 H8C 109.5 . .
H8B C8 H8C 109.5 . .
O35 C9 C10 107.3(8) . .
O35 C9 P9 106.4(6) . .
C10 C9 P9 113.2(7) . .
O35 C9 P10 108.3(6) . .
C10 C9 P10 113.4(7) . .
P9 C9 P10 108.0(5) . .
C9 C10 H10A 109.5 . .
C9 C10 H10B 109.5 . .
H10A C10 H10B 109.5 . .
C9 C10 H10C 109.5 . .
H10A C10 H10C 109.5 . .
H10B C10 H10C 109.5 . .
O42 C11 C12 107.2(9) . .
O42 C11 P12 110.3(6) . .
C12 C11 P12 111.3(7) . .
O42 C11 P11 109.7(6) . .
C12 C11 P11 110.9(7) . .
P12 C11 P11 107.5(5) . .
C11 C12 H12A 109.5 . .
C11 C12 H12B 109.5 . .
H12A C12 H12B 109.5 . .
C11 C12 H12C 109.5 . .
H12A C12 H12C 109.5 . .
H12B C12 H12C 109.5 . .
O49 C13 C14 113.1(8) . .
O49 C13 P13 106.5(7) . .
C14 C13 P13 111.8(8) . .
O49 C13 P14 102.6(7) . .
C14 C13 P14 111.8(7) . .
P13 C13 P14 110.5(5) . .
C13 C14 H14A 109.5 . .
C13 C14 H14B 109.5 . .
H14A C14 H14B 109.5 . .
C13 C14 H14C 109.5 . .
H14A C14 H14C 109.5 . .
H14B C14 H14C 109.5 . .
N1 C15 C16 119.0(9) . .
N1 C15 H15 120.5 . .
C16 C15 H15 120.5 . .
C17 C16 C15 119.3(10) . .
C17 C16 H16 120.4 . .
C15 C16 H16 120.4 . .
C16 C17 C18 119.3(9) . .
C16 C17 C20 118.9(9) . .
C18 C17 C20 121.8(9) . .
C19 C18 C17 119.5(10) . .
C19 C18 H18 120.3 . .
C17 C18 H18 120.3 . .
N1 C19 C18 120.2(10) . .
N1 C19 H19 119.9 . .
C18 C19 H19 119.9 . .
N3 C20 N2 124.1(9) . .
N3 C20 C17 118.8(8) . .
N2 C20 C17 117.0(9) . .
N3 C21 N4 124.2(9) . .
N3 C21 C22 119.5(8) . .
N4 C21 C22 116.3(9) . .
C26 C22 C23 120.5(11) . .
C26 C22 C21 121.3(9) . .
C23 C22 C21 118.0(10) . .
C24 C23 C22 121.6(12) . .
C24 C23 H23 119.2 . .
C22 C23 H23 119.2 . .
N5 C24 C23 118.7(11) . .
N5 C24 H24 120.7 . .
C23 C24 H24 120.7 . .
N5 C25 C26 118.3(11) . .
N5 C25 H25 120.9 . .
C26 C25 H25 120.9 . .
C22 C26 C25 115.9(11) . .
C22 C26 H26 122.1 . .
C25 C26 H26 122.1 . .
N4 C27 N2 124.9(8) . .
N4 C27 C28 117.6(8) . .
N2 C27 C28 117.5(8) . .
C32 C28 C29 119.4(9) . .
C32 C28 C27 121.5(8) . .
C29 C28 C27 119.0(8) . .
C30 C29 C28 118.8(10) . .
C30 C29 H29 120.6 . .
C28 C29 H29 120.6 . .
N6 C30 C29 118.1(9) . .
N6 C30 H30 121.0 . .
C29 C30 H30 121.0 . .
N6 C31 C32 117.1(9) . .
N6 C31 H31 121.4 . .
C32 C31 H31 121.4 . .
C31 C32 C28 120.5(9) . .
C31 C32 H32 119.8 . .
C28 C32 H32 119.8 . .
N7 C33 C34 119.9(9) . .
N7 C33 H33 120.0 . .
C34 C33 H33 120.0 . .
C33 C34 C35 118.2(9) . .
C33 C34 H34 120.9 . .
C35 C34 H34 120.9 . .
C36 C35 C34 119.5(8) . .
C36 C35 C38 121.8(8) . .
C34 C35 C38 118.6(8) . .
C35 C36 C37 121.8(8) . .
C35 C36 H36 119.1 . .
C37 C36 H36 119.1 . .
N7 C37 C36 116.1(9) . .
N7 C37 H37 122.0 . .
C36 C37 H37 122.0 . .
N8 C38 N9 126.1(8) . .
N8 C38 C35 116.5(8) . .
N9 C38 C35 117.2(8) . .
N10 C39 N9 125.7(9) . .
N10 C39 C40 117.7(8) . .
N9 C39 C40 116.6(9) . .
C44 C40 C41 119.6(9) . .
C44 C40 C39 120.2(9) . .
C41 C40 C39 120.2(8) . .
C42 C41 C40 118.7(9) . .
C42 C41 H41 120.7 . .
C40 C41 H41 120.7 . .
N11 C42 C41 121.9(9) . .
N11 C42 H42 119.1 . .
C41 C42 H42 119.1 . .
N11 C43 C44 121.1(9) . .
N11 C43 H43 119.5 . .
C44 C43 H43 119.5 . .
C40 C44 C43 118.5(9) . .
C40 C44 H44 120.8 . .
C43 C44 H44 120.8 . .
N10 C45 N8 125.7(9) . .
N10 C45 C46 117.8(8) . .
N8 C45 C46 116.5(8) . .
C47 C46 C50 119.5(11) . .
C47 C46 C45 121.7(10) . .
C50 C46 C45 118.7(9) . .
C46 C47 C48 118.6(12) . .
C46 C47 H47 120.7 . .
C48 C47 H47 120.7 . .
N12 C48 C47 119.8(12) . .
N12 C48 H48 120.1 . .
C47 C48 H48 120.1 . .
N12 C49 C50 123.8(12) . .
N12 C49 H49 118.1 . .
C50 C49 H49 118.1 . .
C49 C50 C46 117.3(11) . .
C49 C50 H50 121.4 . .
C46 C50 H50 121.4 . .
O1 Y1 O41 143.3(2) . 1_655
O1 Y1 O31 76.1(2) . 1_655
O41 Y1 O31 110.4(2) 1_655 1_655
O1 Y1 O11 123.9(2) . .
O41 Y1 O11 72.0(2) 1_655 .
O31 Y1 O11 144.9(2) 1_655 .
O1 Y1 O8 74.7(2) . .
O41 Y1 O8 141.1(2) 1_655 .
O31 Y1 O8 81.7(2) 1_655 .
O11 Y1 O8 77.6(2) . .
O1 Y1 O4 75.8(2) . .
O41 Y1 O4 77.4(2) 1_655 .
O31 Y1 O4 139.2(2) 1_655 .
O11 Y1 O4 75.9(2) . .
O8 Y1 O4 118.0(2) . .
O1 Y1 O34 137.1(2) . 1_655
O41 Y1 O34 77.2(2) 1_655 1_655
O31 Y1 O34 74.5(2) 1_655 1_655
O11 Y1 O34 72.1(2) . 1_655
O8 Y1 O34 70.7(2) . 1_655
O4 Y1 O34 143.86(19) . 1_655
O1 Y1 O38 74.6(2) . 1_655
O41 Y1 O38 73.9(2) 1_655 1_655
O31 Y1 O38 71.1(2) 1_655 1_655
O11 Y1 O38 137.9(2) . 1_655
O8 Y1 O38 142.88(19) . 1_655
O4 Y1 O38 73.29(19) . 1_655
O34 Y1 O38 122.7(2) 1_655 1_655
O13 Y2 O22 145.9(2) . .
O13 Y2 O18 82.4(2) . .
O22 Y2 O18 102.6(2) . .
O13 Y2 O15 139.5(2) . .
O22 Y2 O15 73.3(2) . .
O18 Y2 O15 76.4(2) . .
O13 Y2 O3 112.9(2) . .
O22 Y2 O3 82.8(2) . .
O18 Y2 O3 144.3(2) . .
O15 Y2 O3 71.49(19) . .
O13 Y2 O25 74.7(2) . .
O22 Y2 O25 75.2(2) . .
O18 Y2 O25 71.4(2) . .
O15 Y2 O25 127.91(19) . .
O3 Y2 O25 142.3(2) . .
O13 Y2 O6 79.0(2) . .
O22 Y2 O6 76.5(2) . .
O18 Y2 O6 141.3(2) . .
O15 Y2 O6 136.5(2) . .
O3 Y2 O6 74.4(2) . .
O25 Y2 O6 71.04(19) . .
O13 Y2 O10 72.91(19) . .
O22 Y2 O10 141.1(2) . .
O18 Y2 O10 79.0(2) . .
O15 Y2 O10 69.44(19) . .
O3 Y2 O10 75.55(19) . .
O25 Y2 O10 138.41(19) . .
O6 Y2 O10 125.94(19) . .
O17 Y3 O36 109.7(2) . .
O17 Y3 O39 161.4(2) . .
O36 Y3 O39 81.6(2) . .
O17 Y3 O32 101.9(2) . .
O36 Y3 O32 114.7(2) . .
O39 Y3 O32 85.9(2) . .
O17 Y3 O20 78.6(2) . .
O36 Y3 O20 159.3(2) . .
O39 Y3 O20 86.1(2) . .
O32 Y3 O20 80.7(2) . .
O17 Y3 O24 88.6(2) . .
O36 Y3 O24 78.3(2) . .
O39 Y3 O24 79.0(2) . .
O32 Y3 O24 158.5(2) . .
O20 Y3 O24 83.1(2) . .
O17 Y3 O29 68.80(19) . .
O36 Y3 O29 71.1(2) . .
O39 Y3 O29 129.78(19) . .
O32 Y3 O29 69.65(19) . .
O20 Y3 O29 129.2(2) . .
O24 Y3 O29 131.85(19) . .
C19 N1 C15 122.4(9) . .
C19 N1 H1 118.8 . .
C15 N1 H1 118.8 . .
C20 N2 C27 114.6(8) . .
C21 N3 C20 116.9(8) . .
C27 N4 C21 115.3(8) . .
C24 N5 C25 124.9(11) . .
C24 N5 H5 117.5 . .
C25 N5 H5 117.5 . .
C30 N6 C31 126.0(9) . .
C30 N6 H6 117.0 . .
C31 N6 H6 117.0 . .
C33 N7 C37 124.3(8) . .
C33 N7 H7 117.8 . .
C37 N7 H7 117.8 . .
C38 N8 C45 114.2(8) . .
C38 N9 C39 113.8(8) . .
C39 N10 C45 114.3(8) . .
C43 N11 C42 120.3(8) . .
C43 N11 H11 119.9 . .
C42 N11 H11 119.9 . .
C49 N12 C48 120.9(12) . .
C49 N12 H12 119.5 . .
C48 N12 H12 119.5 . .
P1 O1 Y1 145.3(3) . .
P1 O3 Y2 138.1(4) . .
P2 O4 Y1 140.9(3) . .
P2 O5 H5A 110.1 . .
P2 O6 Y2 130.6(4) . .
C1 O7 H7A 116.8 . .
P3 O8 Y1 136.0(4) . .
P3 O9 H9 120.8 . .
P3 O10 Y2 134.0(4) . .
P4 O11 Y1 131.3(3) . .
P4 O13 Y2 154.5(4) . .
C3 O14 H14 132.8 . .
P5 O15 Y2 139.2(3) . .
P5 O16 H16A 113.8 . .
P5 O17 Y3 140.2(4) . .
P6 O18 Y2 134.1(4) . .
P6 O19 H19A 135.5 . .
P6 O20 Y3 140.5(3) . .
C5 C6 H6A 109.5 . .
C5 C6 H6B 109.5 . .
H6A C6 H6B 109.5 . .
C5 C6 H6C 109.5 . .
H6A C6 H6C 109.5 . .
H6B C6 H6C 109.5 . .
P7 O22 Y2 145.5(4) . .
P7 O23 H23A 119.0 . .
P7 O24 Y3 147.7(4) . .
P8 O25 Y2 144.5(4) . .
P8 O27 H27 114.2 . .
C7 O28 H28 116.4 . .
P9 O29 Y3 125.9(3) . .
P9 O31 Y1 150.0(4) . 1_455
P10 O32 Y3 144.8(4) . .
P10 O33 H33A 105.4 . .
P10 O34 Y1 135.7(4) . 1_455
C9 O35 H35 113.6 . .
P11 O36 Y3 141.3(4) . .
P11 O37 H37A 118.0 . .
P11 O38 Y1 129.0(3) . 1_455
P12 O39 Y3 133.1(4) . .
P12 O40 H40 117.8 . .
P12 O41 Y1 145.2(4) . 1_455
C11 O42 H42A 107.4 . .
P13 O44 H44A 101.3 . .
P13 O45 H45 104.1 . .
P14 O47 H47A 117.1 . .
P14 O48 H48A 126.8 . .
C13 O49 H49A 107.7 . .
O3 P1 O1 114.2(4) . .
O3 P1 O2 110.5(3) . .
O1 P1 O2 110.4(3) . .
O3 P1 C1 106.7(4) . .
O1 P1 C1 105.2(4) . .
O2 P1 C1 109.6(4) . .
O6 P2 O4 113.6(3) . .
O6 P2 O5 111.0(4) . .
O4 P2 O5 108.6(4) . .
O6 P2 C1 109.8(4) . .
O4 P2 C1 109.5(4) . .
O5 P2 C1 103.8(4) . .
O10 P3 O8 113.8(4) . .
O10 P3 O9 111.6(4) . .
O8 P3 O9 109.8(4) . .
O10 P3 C3 110.8(4) . .
O8 P3 C3 108.9(4) . .
O9 P3 C3 101.1(4) . .
O13 P4 O11 111.6(4) . .
O13 P4 O12 113.2(3) . .
O11 P4 O12 110.5(4) . .
O13 P4 C3 107.8(4) . .
O11 P4 C3 105.3(4) . .
O12 P4 C3 107.9(4) . .
O15 P5 O17 117.2(4) . .
O15 P5 O16 108.0(3) . .
O17 P5 O16 107.4(4) . .
O15 P5 C5 107.0(4) . .
O17 P5 C5 108.5(4) . .
O16 P5 C5 108.4(4) . .
O18 P6 O20 116.4(4) . .
O18 P6 O19 112.1(4) . .
O20 P6 O19 106.8(4) . .
O18 P6 C5 105.3(4) . .
O20 P6 C5 108.8(4) . .
O19 P6 C5 107.0(4) . .
O22 P7 O24 115.0(4) . .
O22 P7 O23 108.7(4) . .
O24 P7 O23 109.7(4) . .
O22 P7 C7 107.5(4) . .
O24 P7 C7 111.4(4) . .
O23 P7 C7 103.9(4) . .
O25 P8 O26 117.2(4) . .
O25 P8 O27 110.9(4) . .
O26 P8 O27 106.6(4) . .
O25 P8 C7 106.0(4) . .
O26 P8 C7 109.1(4) . .
O27 P8 C7 106.5(4) . .
O31 P9 O30 115.2(4) . .
O31 P9 O29 109.1(4) . .
O30 P9 O29 108.5(4) . .
O31 P9 C9 106.4(4) . .
O30 P9 C9 111.0(4) . .
O29 P9 C9 106.4(4) . .
O32 P10 O34 113.8(4) . .
O32 P10 O33 108.9(4) . .
O34 P10 O33 110.2(4) . .
O32 P10 C9 110.7(4) . .
O34 P10 C9 107.9(4) . .
O33 P10 C9 105.0(4) . .
O38 P11 O36 117.9(4) . .
O38 P11 O37 110.6(3) . .
O36 P11 O37 106.0(4) . .
O38 P11 C11 107.7(4) . .
O36 P11 C11 107.5(4) . .
O37 P11 C11 106.6(4) . .
O41 P12 O39 116.7(4) . .
O41 P12 O40 107.4(3) . .
O39 P12 O40 110.1(4) . .
O41 P12 C11 106.4(4) . .
O39 P12 C11 108.3(4) . .
O40 P12 C11 107.4(4) . .
O43 P13 O45 113.6(5) . .
O43 P13 O44 108.3(5) . .
O45 P13 O44 111.4(5) . .
O43 P13 C13 111.8(5) . .
O45 P13 C13 107.8(5) . .
O44 P13 C13 103.5(5) . .
O47 P14 O46 113.8(5) . .
O47 P14 O48 110.8(4) . .
O46 P14 O48 110.5(4) . .
O47 P14 C13 109.0(4) . .
O46 P14 C13 103.9(4) . .
O48 P14 C13 108.6(4) . .

loop_
_geom_bond_atom_site_label_1
_geom_bond_atom_site_label_2
_geom_bond_distance
_geom_bond_site_symmetry_2
C1 O7 1.452(10) .
C1 C2 1.531(12) .
C1 P2 1.816(9) .
C1 P1 1.843(10) .
C2 H2A 0.9600 .
C2 H2B 0.9600 .
C2 H2C 0.9600 .
C3 O14 1.439(10) .
C3 C4 1.514(11) .
C3 P3 1.832(8) .
C3 P4 1.848(9) .
C4 H4A 0.9600 .
C4 H4B 0.9600 .
C4 H4C 0.9600 .
C5 C6 1.483(11) .
C5 O21 1.492(11) .
C5 P6 1.830(9) .
C5 P5 1.831(9) .
O21 H21 0.8200 .
C7 O28 1.416(10) .
C7 C8 1.504(12) .
C7 P8 1.838(9) .
C7 P7 1.846(9) .
C8 H8A 0.9600 .
C8 H8B 0.9600 .
C8 H8C 0.9600 .
C9 O35 1.444(10) .
C9 C10 1.523(12) .
C9 P9 1.812(10) .
C9 P10 1.824(9) .
C10 H10A 0.9600 .
C10 H10B 0.9600 .
C10 H10C 0.9600 .
C11 O42 1.451(10) .
C11 C12 1.498(12) .
C11 P12 1.814(10) .
C11 P11 1.823(10) .
C12 H12A 0.9600 .
C12 H12B 0.9600 .
C12 H12C 0.9600 .
C13 O49 1.448(11) .
C13 C14 1.539(13) .
C13 P13 1.814(10) .
C13 P14 1.856(11) .
C14 H14A 0.9600 .
C14 H14B 0.9600 .
C14 H14C 0.9600 .
C15 N1 1.323(12) .
C15 C16 1.395(13) .
C15 H15 0.9300 .
C16 C17 1.366(12) .
C16 H16 0.9300 .
C17 C18 1.372(13) .
C17 C20 1.473(12) .
C18 C19 1.364(13) .
C18 H18 0.9300 .
C19 N1 1.320(12) .
C19 H19 0.9300 .
C20 N3 1.326(11) .
C20 N2 1.337(11) .
C21 N3 1.318(11) .
C21 N4 1.332(11) .
C21 C22 1.511(13) .
C22 C26 1.377(14) .
C22 C23 1.380(13) .
C23 C24 1.298(14) .
C23 H23 0.9300 .
C24 N5 1.292(13) .
C24 H24 0.9300 .
C25 N5 1.353(14) .
C25 C26 1.400(16) .
C25 H25 0.9300 .
C26 H26 0.9300 .
C27 N4 1.330(11) .
C27 N2 1.347(11) .
C27 C28 1.488(12) .
C28 C32 1.372(12) .
C28 C29 1.389(12) .
C29 C30 1.378(13) .
C29 H29 0.9300 .
C30 N6 1.315(12) .
C30 H30 0.9300 .
C31 N6 1.327(11) .
C31 C32 1.367(12) .
C31 H31 0.9300 .
C32 H32 0.9300 .
C33 N7 1.317(11) .
C33 C34 1.384(12) .
C33 H33 0.9300 .
C34 C35 1.411(12) .
C34 H34 0.9300 .
C35 C36 1.348(11) .
C35 C38 1.483(11) .
C36 C37 1.398(12) .
C36 H36 0.9300 .
C37 N7 1.365(11) .
C37 H37 0.9300 .
C38 N8 1.317(11) .
C38 N9 1.340(10) .
C39 N10 1.327(11) .
C39 N9 1.340(11) .
C39 C40 1.467(12) .
C40 C44 1.365(12) .
C40 C41 1.376(12) .
C41 C42 1.361(12) .
C41 H41 0.9300 .
C42 N11 1.351(12) .
C42 H42 0.9300 .
C43 N11 1.291(11) .
C43 C44 1.416(12) .
C43 H43 0.9300 .
C44 H44 0.9300 .
C45 N10 1.331(11) .
C45 N8 1.342(11) .
C45 C46 1.499(12) .
C46 C47 1.366(14) .
C46 C50 1.394(13) .
C47 C48 1.397(16) .
C47 H47 0.9300 .
C48 N12 1.328(15) .
C48 H48 0.9300 .
C49 N12 1.288(15) .
C49 C50 1.348(13) .
C49 H49 0.9300 .
C50 H50 0.9300 .
Y1 O1 2.271(6) .
Y1 O41 2.322(6) 1_655
Y1 O31 2.348(6) 1_655
Y1 O11 2.370(5) .
Y1 O8 2.374(6) .
Y1 O4 2.379(6) .
Y1 O34 2.423(6) 1_655
Y1 O38 2.473(5) 1_655
Y2 O13 2.277(6) .
Y2 O22 2.295(6) .
Y2 O18 2.333(6) .
Y2 O15 2.378(6) .
Y2 O3 2.392(5) .
Y2 O25 2.395(6) .
Y2 O6 2.415(6) .
Y2 O10 2.548(7) .
Y3 O17 2.212(5) .
Y3 O36 2.259(6) .
Y3 O39 2.269(6) .
Y3 O32 2.278(6) .
Y3 O20 2.297(6) .
Y3 O24 2.303(6) .
Y3 O29 2.703(6) .
N1 H1 0.8600 .
N5 H5 0.8600 .
N6 H6 0.8600 .
N7 H7 0.8600 .
N11 H11 0.8600 .
N12 H12 0.8600 .
O1 P1 1.509(6) .
O2 P1 1.528(6) .
O3 P1 1.505(6) .
O4 P2 1.514(6) .
O5 P2 1.560(7) .
O5 H5A 0.9367 .
O6 P2 1.492(6) .
O7 H7A 0.8927 .
O8 P3 1.512(6) .
O9 P3 1.555(6) .
O9 H9 0.8963 .
O10 P3 1.506(6) .
O11 P4 1.513(6) .
O12 P4 1.528(6) .
O13 P4 1.479(6) .
O14 H14 0.9262 .
O15 P5 1.479(6) .
O16 P5 1.574(6) .
O16 H16A 0.8934 .
O17 P5 1.507(6) .
O18 P6 1.481(6) .
O19 P6 1.554(6) .
O19 H19A 0.9240 .
O20 P6 1.510(6) .
C6 H6A 0.9600 .
C6 H6B 0.9600 .
C6 H6C 0.9600 .
O22 P7 1.493(6) .
O23 P7 1.557(6) .
O23 H23A 0.9006 .
O24 P7 1.507(6) .
O25 P8 1.479(6) .
O26 P8 1.503(6) .
O27 P8 1.590(6) .
O27 H27 0.9190 .
O28 H28 0.9196 .
O29 P9 1.597(6) .
O30 P9 1.501(6) .
O31 P9 1.478(6) .
O32 P10 1.476(6) .
O33 P10 1.569(7) .
O33 H33A 0.9781 .
O34 P10 1.508(6) .
O35 H35 0.8974 .
O36 P11 1.502(6) .
O37 P11 1.562(6) .
O37 H37A 0.9025 .
O38 P11 1.486(6) .
O39 P12 1.495(6) .
O40 P12 1.578(6) .
O40 H40 0.8982 .
O41 P12 1.475(6) .
O42 H42A 0.8166 .
O43 P13 1.470(7) .
O44 P13 1.561(8) .
O44 H44A 0.9009 .
O45 P13 1.533(8) .
O45 H45 0.8942 .
O46 P14 1.516(7) .
O47 P14 1.500(6) .
O47 H47A 0.8849 .
O48 P14 1.563(7) .
O48 H48A 0.8967 .
O49 H49A 0.9049 .

loop_
_geom_hbond_atom_site_label_D
_geom_hbond_atom_site_label_H
_geom_hbond_atom_site_label_A
_geom_hbond_distance_DH
_geom_hbond_distance_HA
_geom_hbond_distance_DA
_geom_hbond_angle_DHA
_geom_hbond_site_symmetry_A
C4 H4A O54 0.96 2.66 3.558(11) 156.8 .
C4 H4B O18 0.96 2.66 3.592(12) 163.0 .
O21 H21 O32 0.82 2.46 3.259(13) 163.6 .
C15 H15 O18 0.93 2.34 3.207(12) 154.6 .
C19 H19 O57 0.93 2.47 3.23(2) 139.4 1_655
C24 H24 O34 0.93 2.36 3.090(12) 135.4 .
C25 H25 O57 0.93 2.11 2.95(2) 149.5 .
C29 H29 O45 0.93 2.44 3.302(13) 154.7 .
C30 H30 O16 0.93 2.30 3.222(12) 170.1 1_545
C31 H31 O1 0.93 2.55 3.083(12) 116.7 1_545
C31 H31 O8 0.93 2.52 3.194(11) 129.1 1_545
C33 H33 O40 0.93 2.42 3.309(11) 160.1 .
C33 H33 O41 0.93 2.62 3.393(11) 140.5 .
C37 H37 O25 0.93 2.31 3.212(11) 163.6 1_455
C43 H43 O31 0.93 2.52 2.996(11) 112.1 1_545
C43 H43 O38 0.93 2.34 3.247(11) 166.3 1_545
C49 H49 O22 0.93 2.26 3.163(13) 162.5 1_545
N1 H1 O12 0.86 1.81 2.635(10) 158.8 .
N5 H5 O11 0.86 2.02 2.864(11) 168.0 1_455
N6 H6 O3 0.86 2.52 3.030(10) 118.8 1_545
N6 H6 O10 0.86 2.02 2.837(9) 158.1 1_545
N7 H7 O4 0.86 1.91 2.762(9) 172.6 1_455
N11 H11 O2 0.86 1.84 2.693(10) 170.8 1_445
N12 H12 O2 0.86 2.48 3.134(13) 133.6 1_545
N12 H12 O3 0.86 2.04 2.858(11) 159.1 1_545
O5 H5A O51 0.94 1.63 2.548(10) 166.6 1_654
O7 H7A O38 0.89 1.82 2.709(8) 175.6 1_655
O9 H9 O43 0.90 1.65 2.542(9) 174.2 2_666
O14 H14 O54 0.93 1.89 2.802(10) 169.4 2_766
O16 H16A O47 0.89 1.69 2.576(9) 172.2 1_565
O19 H19A O52 0.92 1.68 2.598(10) 175.6 2_666
C6 H6A O56 0.96 1.93 2.851(12) 160.1 .
C6 H6B O10 0.96 2.10 3.029(10) 161.4 .
O23 H23A O58 0.90 1.88 2.772(15) 172.6 .
O27 H27 O20 0.92 1.88 2.798(9) 174.0 .
O28 H28 O6 0.92 1.87 2.784(8) 174.4 .
O33 H33A O54 0.98 1.67 2.637(10) 169.3 2_666
O35 H35 O8 0.90 1.84 2.736(8) 175.6 1_455
O37 H37A O50 0.90 1.69 2.583(9) 167.8 1_554
O40 H40 O53 0.90 1.65 2.541(10) 173.3 .
O42 H42A O24 0.82 2.21 3.020(10) 173.9 .
O42 H42A O39 0.82 2.63 3.021(10) 110.9 .
O44 H44A O16 0.90 2.01 2.885(10) 164.5 1_545
O45 H45 O46 0.89 1.62 2.515(11) 172.9 .
O47 H47A O29 0.88 1.77 2.622(8) 160.1 1_545
O48 H48A O30 0.90 1.61 2.493(9) 167.5 1_545
O49 H49A O35 0.90 1.81 2.711(9) 173.6 2_566
C4 H4A O54 0.96 2.66 3.558(11) 156.8 .
O21 H21 O32 0.82 2.46 3.259(13) 163.6 .
C8 H8B O42 0.96 2.65 3.285(12) 124.0 .
C15 H15 O18 0.93 2.34 3.207(12) 154.6 .
C19 H19 O57 0.93 2.47 3.23(2) 139.4 1_655
C24 H24 O34 0.93 2.36 3.090(12) 135.4 .
C25 H25 O57 0.93 2.11 2.95(2) 149.5 .
C29 H29 O45 0.93 2.44 3.302(13) 154.7 .
C30 H30 O16 0.93 2.30 3.222(12) 170.1 1_545
C31 H31 O1 0.93 2.55 3.083(12) 116.7 1_545
C31 H31 O8 0.93 2.52 3.194(11) 129.1 1_545
C33 H33 O40 0.93 2.42 3.309(11) 160.1 .
C33 H33 O41 0.93 2.62 3.393(11) 140.5 .
C37 H37 O25 0.93 2.31 3.212(11) 163.6 1_455
C43 H43 O31 0.93 2.52 2.996(11) 112.1 1_545
C43 H43 O38 0.93 2.34 3.247(11) 166.3 1_545
C49 H49 O22 0.93 2.26 3.163(13) 162.5 1_545
N1 H1 O12 0.86 1.81 2.635(10) 158.8 .
N5 H5 O11 0.86 2.02 2.864(11) 168.0 1_455
N6 H6 O3 0.86 2.52 3.030(10) 118.8 1_545
N6 H6 O10 0.86 2.02 2.837(9) 158.1 1_545
N7 H7 O4 0.86 1.91 2.762(9) 172.6 1_455
N11 H11 O2 0.86 1.84 2.693(10) 170.8 1_445
N12 H12 O2 0.86 2.48 3.134(13) 133.6 1_545
N12 H12 O3 0.86 2.04 2.858(11) 159.1 1_545
O5 H5A O51 0.94 1.63 2.548(10) 166.6 1_654
O7 H7A O38 0.89 1.82 2.709(8) 175.6 1_655
O9 H9 O43 0.90 1.65 2.542(9) 174.2 2_666
O14 H14 O54 0.93 1.89 2.802(10) 169.4 2_766
O16 H16A O47 0.89 1.69 2.576(9) 172.2 1_565
O19 H19A O52 0.92 1.68 2.598(10) 175.6 2_666
C6 H6A O56 0.96 1.93 2.851(12) 160.1 .
C6 H6B O10 0.96 2.10 3.029(10) 161.4 .
O23 H23A O58 0.90 1.88 2.772(15) 172.6 .
O27 H27 O20 0.92 1.88 2.798(9) 174.0 .
O28 H28 O6 0.92 1.87 2.784(8) 174.4 .
O33 H33A O54 0.98 1.67 2.637(10) 169.3 2_666
O35 H35 O8 0.90 1.84 2.736(8) 175.6 1_455
O37 H37A O50 0.90 1.69 2.583(9) 167.8 1_554
O40 H40 O53 0.90 1.65 2.541(10) 173.3 .
O42 H42A O24 0.82 2.21 3.020(10) 173.9 .
O42 H42A O39 0.82 2.63 3.021(10) 110.9 .
O44 H44A O16 0.90 2.01 2.885(10) 164.5 1_545
O45 H45 O46 0.89 1.62 2.515(11) 172.9 .
O47 H47A O29 0.88 1.77 2.622(8) 160.1 1_545
O48 H48A O30 0.90 1.61 2.493(9) 167.5 1_545
O49 H49A O35 0.90 1.81 2.711(9) 173.6 2_566
C4 H4A O54 0.96 2.66 3.558(11) 156.8 .
O21 H21 O32 0.82 2.46 3.259(13) 163.6 .
C8 H8B O42 0.96 2.65 3.285(12) 124.0 .
C15 H15 O18 0.93 2.34 3.207(12) 154.6 .
C19 H19 O57 0.93 2.47 3.23(2) 139.4 1_655
C24 H24 O34 0.93 2.36 3.090(12) 135.4 .
C25 H25 O57 0.93 2.11 2.95(2) 149.5 .
C29 H29 O45 0.93 2.44 3.302(13) 154.7 .
C30 H30 O16 0.93 2.30 3.222(12) 170.1 1_545
C31 H31 O1 0.93 2.55 3.083(12) 116.7 1_545
C31 H31 O8 0.93 2.52 3.194(11) 129.1 1_545
C33 H33 O40 0.93 2.42 3.309(11) 160.1 .
C33 H33 O41 0.93 2.62 3.393(11) 140.5 .
C37 H37 O25 0.93 2.31 3.212(11) 163.6 1_455
C43 H43 O31 0.93 2.52 2.996(11) 112.1 1_545
C43 H43 O38 0.93 2.34 3.247(11) 166.3 1_545
C49 H49 O22 0.93 2.26 3.163(13) 162.5 1_545
N1 H1 O12 0.86 1.81 2.635(10) 158.8 .
N5 H5 O11 0.86 2.02 2.864(11) 168.0 1_455
N6 H6 O3 0.86 2.52 3.030(10) 118.8 1_545
N6 H6 O10 0.86 2.02 2.837(9) 158.1 1_545
N7 H7 O4 0.86 1.91 2.762(9) 172.6 1_455
N11 H11 O2 0.86 1.84 2.693(10) 170.8 1_445
N12 H12 O2 0.86 2.48 3.134(13) 133.6 1_545
N12 H12 O3 0.86 2.04 2.858(11) 159.1 1_545
O5 H5A O51 0.94 1.63 2.548(10) 166.6 1_654
O7 H7A O38 0.89 1.82 2.709(8) 175.6 1_655
O9 H9 O43 0.90 1.65 2.542(9) 174.2 2_666
O14 H14 O54 0.93 1.89 2.802(10) 169.4 2_766
O16 H16A O47 0.89 1.69 2.576(9) 172.2 1_565
O19 H19A O52 0.92 1.68 2.598(10) 175.6 2_666
C6 H6A O56 0.96 1.93 2.851(12) 160.1 .
C6 H6B O10 0.96 2.10 3.029(10) 161.4 .
O23 H23A O58 0.90 1.88 2.772(15) 172.6 .
O27 H27 O20 0.92 1.88 2.798(9) 174.0 .
O28 H28 O6 0.92 1.87 2.784(8) 174.4 .
O33 H33A O54 0.98 1.67 2.637(10) 169.3 2_666
O35 H35 O8 0.90 1.84 2.736(8) 175.6 1_455
O37 H37A O50 0.90 1.69 2.583(9) 167.8 1_554
O40 H40 O53 0.90 1.65 2.541(10) 173.3 .
O42 H42A O24 0.82 2.21 3.020(10) 173.9 .
O42 H42A O39 0.82 2.63 3.021(10) 110.9 .
O44 H44A O16 0.90 2.01 2.885(10) 164.5 1_545
O45 H45 O46 0.89 1.62 2.515(11) 172.9 .
O47 H47A O29 0.88 1.77 2.622(8) 160.1 1_545
O48 H48A O30 0.90 1.61 2.493(9) 167.5 1_545
O49 H49A O35 0.90 1.81 2.711(9) 173.6 2_566
C4 H4A O54 0.96 2.66 3.558(11) 156.8 .
O21 H21 O32 0.82 2.46 3.259(13) 163.6 .
C8 H8B O42 0.96 2.65 3.285(12) 124.0 .
C15 H15 O18 0.93 2.34 3.207(12) 154.6 .
C19 H19 O57 0.93 2.47 3.23(2) 139.4 1_655
C24 H24 O34 0.93 2.36 3.090(12) 135.4 .
C25 H25 O57 0.93 2.11 2.95(2) 149.5 .
C29 H29 O45 0.93 2.44 3.302(13) 154.7 .
C30 H30 O16 0.93 2.30 3.222(12) 170.1 1_545
C31 H31 O1 0.93 2.55 3.083(12) 116.7 1_545
C31 H31 O8 0.93 2.52 3.194(11) 129.1 1_545
C33 H33 O40 0.93 2.42 3.309(11) 160.1 .
C33 H33 O41 0.93 2.62 3.393(11) 140.5 .
C37 H37 O25 0.93 2.31 3.212(11) 163.6 1_455
C43 H43 O31 0.93 2.52 2.996(11) 112.1 1_545
C43 H43 O38 0.93 2.34 3.247(11) 166.3 1_545
C49 H49 O22 0.93 2.26 3.163(13) 162.5 1_545
N1 H1 O12 0.86 1.81 2.635(10) 158.8 .
N5 H5 O11 0.86 2.02 2.864(11) 168.0 1_455
N6 H6 O3 0.86 2.52 3.030(10) 118.8 1_545
N6 H6 O10 0.86 2.02 2.837(9) 158.1 1_545
N7 H7 O4 0.86 1.91 2.762(9) 172.6 1_455
N11 H11 O2 0.86 1.84 2.693(10) 170.8 1_445
N12 H12 O2 0.86 2.48 3.134(13) 133.6 1_545
N12 H12 O3 0.86 2.04 2.858(11) 159.1 1_545
O5 H5A O51 0.94 1.63 2.548(10) 166.6 1_654
O7 H7A O38 0.89 1.82 2.709(8) 175.6 1_655
O9 H9 O43 0.90 1.65 2.542(9) 174.2 2_666
O14 H14 O54 0.93 1.89 2.802(10) 169.4 2_766
O16 H16A O47 0.89 1.69 2.576(9) 172.2 1_565
O19 H19A O52 0.92 1.68 2.598(10) 175.6 2_666
C6 H6A O56 0.96 1.93 2.851(12) 160.1 .
C6 H6B O10 0.96 2.10 3.029(10) 161.4 .
O23 H23A O58 0.90 1.88 2.772(15) 172.6 .
O27 H27 O20 0.92 1.88 2.798(9) 174.0 .
O28 H28 O6 0.92 1.87 2.784(8) 174.4 .
O33 H33A O54 0.98 1.67 2.637(10) 169.3 2_666
O35 H35 O8 0.90 1.84 2.736(8) 175.6 1_455
O37 H37A O50 0.90 1.69 2.583(9) 167.8 1_554
O40 H40 O53 0.90 1.65 2.541(10) 173.3 .
O42 H42A O24 0.82 2.21 3.020(10) 173.9 .
O42 H42A O39 0.82 2.63 3.021(10) 110.9 .
O44 H44A O16 0.90 2.01 2.885(10) 164.5 1_545
O45 H45 O46 0.89 1.62 2.515(11) 172.9 .
O47 H47A O29 0.88 1.77 2.622(8) 160.1 1_545
O48 H48A O30 0.90 1.61 2.493(9) 167.5 1_545
O49 H49A O35 0.90 1.81 2.711(9) 173.6 2_566
C4 H4A O54 0.96 2.66 3.558(11) 156.8 .
O21 H21 O32 0.82 2.46 3.259(13) 163.6 .
C8 H8B O42 0.96 2.65 3.285(12) 124.0 .
C15 H15 O18 0.93 2.34 3.207(12) 154.6 .
C19 H19 O57 0.93 2.47 3.23(2) 139.4 1_655
C24 H24 O34 0.93 2.36 3.090(12) 135.4 .
C25 H25 O57 0.93 2.11 2.95(2) 149.5 .
C29 H29 O45 0.93 2.44 3.302(13) 154.7 .
C30 H30 O16 0.93 2.30 3.222(12) 170.1 1_545
C31 H31 O1 0.93 2.55 3.083(12) 116.7 1_545
C31 H31 O8 0.93 2.52 3.194(11) 129.1 1_545
C33 H33 O40 0.93 2.42 3.309(11) 160.1 .
C33 H33 O41 0.93 2.62 3.393(11) 140.5 .
C37 H37 O25 0.93 2.31 3.212(11) 163.6 1_455
C43 H43 O31 0.93 2.52 2.996(11) 112.1 1_545
C43 H43 O38 0.93 2.34 3.247(11) 166.3 1_545
C49 H49 O22 0.93 2.26 3.163(13) 162.5 1_545
N1 H1 O12 0.86 1.81 2.635(10) 158.8 .
N5 H5 O11 0.86 2.02 2.864(11) 168.0 1_455
N6 H6 O3 0.86 2.52 3.030(10) 118.8 1_545
N6 H6 O10 0.86 2.02 2.837(9) 158.1 1_545
N7 H7 O4 0.86 1.91 2.762(9) 172.6 1_455
N11 H11 O2 0.86 1.84 2.693(10) 170.8 1_445
N12 H12 O2 0.86 2.48 3.134(13) 133.6 1_545
N12 H12 O3 0.86 2.04 2.858(11) 159.1 1_545
O5 H5A O51 0.94 1.63 2.548(10) 166.6 1_654
O7 H7A O38 0.89 1.82 2.709(8) 175.6 1_655
O9 H9 O43 0.90 1.65 2.542(9) 174.2 2_666
O14 H14 O54 0.93 1.89 2.802(10) 169.4 2_766
O16 H16A O47 0.89 1.69 2.576(9) 172.2 1_565
O19 H19A O52 0.92 1.68 2.598(10) 175.6 2_666
C6 H6A O56 0.96 1.93 2.851(12) 160.1 .
C6 H6B O10 0.96 2.10 3.029(10) 161.4 .
O23 H23A O58 0.90 1.88 2.772(15) 172.6 .
O27 H27 O20 0.92 1.88 2.798(9) 174.0 .
O28 H28 O6 0.92 1.87 2.784(8) 174.4 .
O33 H33A O54 0.98 1.67 2.637(10) 169.3 2_666
O35 H35 O8 0.90 1.84 2.736(8) 175.6 1_455
O37 H37A O50 0.90 1.69 2.583(9) 167.8 1_554
O40 H40 O53 0.90 1.65 2.541(10) 173.3 .
O42 H42A O24 0.82 2.21 3.020(10) 173.9 .
O42 H42A O39 0.82 2.63 3.021(10) 110.9 .
O44 H44A O16 0.90 2.01 2.885(10) 164.5 1_545
O45 H45 O46 0.89 1.62 2.515(11) 172.9 .
O47 H47A O29 0.88 1.77 2.622(8) 160.1 1_545
O48 H48A O30 0.90 1.61 2.493(9) 167.5 1_545
O49 H49A O35 0.90 1.81 2.711(9) 173.6 2_566

loop_
_geom_torsion_atom_site_label_1
_geom_torsion_atom_site_label_2
_geom_torsion_atom_site_label_3
_geom_torsion_atom_site_label_4
_geom_torsion
_geom_torsion_site_symmetry_1
N1 C15 C16 C17 3.2(16) .
C15 C16 C17 C18 -2.0(16) .
C15 C16 C17 C20 -179.9(9) .
C16 C17 C18 C19 3.2(16) .
C20 C17 C18 C19 -179.0(10) .
C17 C18 C19 N1 -5.8(17) .
C16 C17 C20 N3 -4.4(15) .
C18 C17 C20 N3 177.8(10) .
C16 C17 C20 N2 173.7(10) .
C18 C17 C20 N2 -4.1(15) .
N3 C21 C22 C26 -177.6(10) .
N4 C21 C22 C26 4.8(15) .
N3 C21 C22 C23 6.8(15) .
N4 C21 C22 C23 -170.9(10) .
C26 C22 C23 C24 -0.8(18) .
C21 C22 C23 C24 174.9(10) .
C22 C23 C24 N5 -1.3(18) .
C23 C22 C26 C25 2.1(18) .
C21 C22 C26 C25 -173.4(11) .
N5 C25 C26 C22 -1.5(19) .
N4 C27 C28 C32 173.1(10) .
N2 C27 C28 C32 -3.7(15) .
N4 C27 C28 C29 -5.4(14) .
N2 C27 C28 C29 177.8(9) .
C32 C28 C29 C30 -2.8(15) .
C27 C28 C29 C30 175.7(9) .
C28 C29 C30 N6 1.6(15) .
N6 C31 C32 C28 0.2(14) .
C29 C28 C32 C31 1.9(15) .
C27 C28 C32 C31 -176.6(9) .
N7 C33 C34 C35 -2.9(14) .
C33 C34 C35 C36 2.7(14) .
C33 C34 C35 C38 179.9(8) .
C34 C35 C36 C37 -3.3(14) .
C38 C35 C36 C37 179.6(8) .
C35 C36 C37 N7 3.9(14) .
C36 C35 C38 N8 175.4(9) .
C34 C35 C38 N8 -1.7(13) .
C36 C35 C38 N9 -8.6(13) .
C34 C35 C38 N9 174.3(8) .
N10 C39 C40 C44 -5.6(14) .
N9 C39 C40 C44 176.0(9) .
N10 C39 C40 C41 175.4(9) .
N9 C39 C40 C41 -2.9(14) .
C44 C40 C41 C42 -1.3(15) .
C39 C40 C41 C42 177.7(9) .
C40 C41 C42 N11 1.7(16) .
C41 C40 C44 C43 -0.1(14) .
C39 C40 C44 C43 -179.0(8) .
N11 C43 C44 C40 1.2(15) .
N10 C45 C46 C47 -175.2(10) .
N8 C45 C46 C47 2.4(15) .
N10 C45 C46 C50 1.7(14) .
N8 C45 C46 C50 179.2(9) .
C50 C46 C47 C48 0.6(18) .
C45 C46 C47 C48 177.4(11) .
C46 C47 C48 N12 2(2) .
N12 C49 C50 C46 2.9(18) .
C47 C46 C50 C49 -2.7(16) .
C45 C46 C50 C49 -179.6(10) .
C18 C19 N1 C15 7.3(17) .
C16 C15 N1 C19 -5.9(16) .
N3 C20 N2 C27 -0.6(15) .
C17 C20 N2 C27 -178.6(9) .
N4 C27 N2 C20 1.8(15) .
C28 C27 N2 C20 178.3(9) .
N4 C21 N3 C20 -0.1(15) .
C22 C21 N3 C20 -177.5(9) .
N2 C20 N3 C21 -0.2(16) .
C17 C20 N3 C21 177.7(9) .
N2 C27 N4 C21 -2.1(15) .
C28 C27 N4 C21 -178.6(9) .
N3 C21 N4 C27 1.1(15) .
C22 C21 N4 C27 178.7(9) .
C23 C24 N5 C25 2.1(19) .
C26 C25 N5 C24 -1(2) .
C29 C30 N6 C31 0.7(16) .
C32 C31 N6 C30 -1.6(15) .
C34 C33 N7 C37 3.8(15) .
C36 C37 N7 C33 -4.2(14) .
N9 C38 N8 C45 1.5(14) .
C35 C38 N8 C45 177.1(8) .
N10 C45 N8 C38 2.0(14) .
C46 C45 N8 C38 -175.3(8) .
N8 C38 N9 C39 -4.1(14) .
C35 C38 N9 C39 -179.7(8) .
N10 C39 N9 C38 3.6(14) .
C40 C39 N9 C38 -178.1(8) .
N9 C39 N10 C45 -0.7(14) .
C40 C39 N10 C45 -178.9(8) .
N8 C45 N10 C39 -2.4(14) .
C46 C45 N10 C39 174.9(9) .
C44 C43 N11 C42 -0.8(15) .
C41 C42 N11 C43 -0.7(15) .
C50 C49 N12 C48 -1(2) .
C47 C48 N12 C49 -1(2) .
Y2 O3 P1 O1 -54.1(7) .
Y2 O3 P1 O2 -179.4(5) .
Y2 O3 P1 C1 61.6(6) .
Y1 O1 P1 O3 69.1(8) .
Y1 O1 P1 O2 -165.6(6) .
Y1 O1 P1 C1 -47.5(8) .
O7 C1 P1 O3 -176.1(5) .
C2 C1 P1 O3 64.7(7) .
P2 C1 P1 O3 -58.3(5) .
O7 C1 P1 O1 -54.4(6) .
C2 C1 P1 O1 -173.7(6) .
P2 C1 P1 O1 63.3(5) .
O7 C1 P1 O2 64.3(6) .
C2 C1 P1 O2 -55.0(7) .
P2 C1 P1 O2 -178.0(4) .
Y2 O6 P2 O4 54.3(5) .
Y2 O6 P2 O5 177.1(4) .
Y2 O6 P2 C1 -68.7(5) .
Y1 O4 P2 O6 -90.0(6) .
Y1 O4 P2 O5 145.9(5) .
Y1 O4 P2 C1 33.1(7) .
O7 C1 P2 O6 -178.7(5) .
C2 C1 P2 O6 -58.7(8) .
P1 C1 P2 O6 65.6(5) .
O7 C1 P2 O4 55.9(7) .
C2 C1 P2 O4 175.9(6) .
P1 C1 P2 O4 -59.8(5) .
O7 C1 P2 O5 -59.9(7) .
C2 C1 P2 O5 60.1(7) .
P1 C1 P2 O5 -175.7(4) .
Y2 O10 P3 O8 72.3(5) .
Y2 O10 P3 O9 -162.8(4) .
Y2 O10 P3 C3 -50.8(6) .
Y1 O8 P3 O10 -70.8(6) .
Y1 O8 P3 O9 163.3(4) .
Y1 O8 P3 C3 53.4(6) .
O14 C3 P3 O10 179.2(6) .
C4 C3 P3 O10 -60.8(8) .
P4 C3 P3 O10 64.4(5) .
O14 C3 P3 O8 53.2(7) .
C4 C3 P3 O8 173.3(6) .
P4 C3 P3 O8 -61.6(5) .
O14 C3 P3 O9 -62.4(6) .
C4 C3 P3 O9 57.7(7) .
P4 C3 P3 O9 -177.2(4) .
Y2 O13 P4 O11 -89.2(9) .
Y2 O13 P4 O12 145.3(8) .
Y2 O13 P4 C3 25.9(10) .
Y1 O11 P4 O13 47.0(6) .
Y1 O11 P4 O12 174.0(4) .
Y1 O11 P4 C3 -69.7(5) .
O14 C3 P4 O13 -164.8(5) .
C4 C3 P4 O13 72.0(7) .
P3 C3 P4 O13 -50.2(5) .
O14 C3 P4 O11 -45.5(6) .
C4 C3 P4 O11 -168.7(6) .
P3 C3 P4 O11 69.1(5) .
O14 C3 P4 O12 72.6(6) .
C4 C3 P4 O12 -50.6(7) .
P3 C3 P4 O12 -172.8(4) .
Y2 O15 P5 O17 -71.8(6) .
Y2 O15 P5 O16 166.8(5) .
Y2 O15 P5 C5 50.3(6) .
Y3 O17 P5 O15 91.9(6) .
Y3 O17 P5 O16 -146.4(5) .
Y3 O17 P5 C5 -29.4(7) .
C6 C5 P5 O15 51.6(7) .
O21 C5 P5 O15 172.0(7) .
P6 C5 P5 O15 -62.1(5) .
C6 C5 P5 O17 179.0(6) .
O21 C5 P5 O17 -60.6(8) .
P6 C5 P5 O17 65.3(5) .
C6 C5 P5 O16 -64.6(7) .
O21 C5 P5 O16 55.7(8) .
P6 C5 P5 O16 -178.4(4) .
Y2 O18 P6 O20 52.9(6) .
Y2 O18 P6 O19 176.3(4) .
Y2 O18 P6 C5 -67.7(6) .
Y3 O20 P6 O18 -112.2(5) .
Y3 O20 P6 O19 121.7(5) .
Y3 O20 P6 C5 6.5(7) .
C6 C5 P6 O18 -41.3(7) .
O21 C5 P6 O18 -163.2(7) .
P5 C5 P6 O18 70.6(5) .
C6 C5 P6 O20 -166.7(6) .
O21 C5 P6 O20 71.3(8) .
P5 C5 P6 O20 -54.9(5) .
C6 C5 P6 O19 78.2(6) .
O21 C5 P6 O19 -43.8(8) .
P5 C5 P6 O19 -170.0(4) .
Y2 O22 P7 O24 86.4(7) .
Y2 O22 P7 O23 -150.1(6) .
Y2 O22 P7 C7 -38.2(8) .
Y3 O24 P7 O22 1.7(8) .
Y3 O24 P7 O23 -121.3(6) .
Y3 O24 P7 C7 124.3(7) .
O28 C7 P7 O22 -57.3(6) .
C8 C7 P7 O22 -175.4(6) .
P8 C7 P7 O22 58.3(5) .
O28 C7 P7 O24 175.9(5) .
C8 C7 P7 O24 57.8(8) .
P8 C7 P7 O24 -68.5(5) .
O28 C7 P7 O23 57.9(6) .
C8 C7 P7 O23 -60.3(7) .
P8 C7 P7 O23 173.4(4) .
Y2 O25 P8 O26 160.2(5) .
Y2 O25 P8 O27 -77.2(7) .
Y2 O25 P8 C7 38.1(7) .
O28 C7 P8 O25 57.9(7) .
C8 C7 P8 O25 176.7(6) .
P7 C7 P8 O25 -57.7(5) .
O28 C7 P8 O26 -69.1(6) .
C8 C7 P8 O26 49.6(8) .
P7 C7 P8 O26 175.2(4) .
O28 C7 P8 O27 176.1(5) .
C8 C7 P8 O27 -65.2(8) .
P7 C7 P8 O27 60.5(5) .
Y1 O31 P9 O30 -137.6(7) 1_455
Y1 O31 P9 O29 100.1(8) 1_455
Y1 O31 P9 C9 -14.2(9) 1_455
Y3 O29 P9 O31 -44.9(5) .
Y3 O29 P9 O30 -171.0(4) .
Y3 O29 P9 C9 69.5(5) .
O35 C9 P9 O31 -63.1(6) .
C10 C9 P9 O31 179.4(7) .
P10 C9 P9 O31 53.0(5) .
O35 C9 P9 O30 62.9(7) .
C10 C9 P9 O30 -54.6(8) .
P10 C9 P9 O30 179.0(4) .
O35 C9 P9 O29 -179.3(5) .
C10 C9 P9 O29 63.2(7) .
P10 C9 P9 O29 -63.2(5) .
Y3 O32 P10 O34 54.1(8) .
Y3 O32 P10 O33 177.4(6) .
Y3 O32 P10 C9 -67.6(8) .
Y1 O34 P10 O32 -72.4(6) 1_455
Y1 O34 P10 O33 165.0(5) 1_455
Y1 O34 P10 C9 50.8(7) 1_455
O35 C9 P10 O32 169.6(6) .
C10 C9 P10 O32 -71.5(8) .
P9 C9 P10 O32 54.8(6) .
O35 C9 P10 O34 44.5(7) .
C10 C9 P10 O34 163.4(7) .
P9 C9 P10 O34 -70.3(5) .
O35 C9 P10 O33 -73.1(7) .
C10 C9 P10 O33 45.8(8) .
P9 C9 P10 O33 172.1(4) .
Y1 O38 P11 O36 -53.0(6) 1_455
Y1 O38 P11 O37 -175.3(4) 1_455
Y1 O38 P11 C11 68.6(5) 1_455
Y3 O36 P11 O38 87.6(7) .
Y3 O36 P11 O37 -147.9(6) .
Y3 O36 P11 C11 -34.2(8) .
O42 C11 P11 O38 170.6(6) .
C12 C11 P11 O38 52.4(8) .
P12 C11 P11 O38 -69.5(5) .
O42 C11 P11 O36 -61.4(7) .
C12 C11 P11 O36 -179.7(7) .
P12 C11 P11 O36 58.5(5) .
O42 C11 P11 O37 52.0(7) .
C12 C11 P11 O37 -66.3(8) .
P12 C11 P11 O37 171.8(4) .
Y1 O41 P12 O39 67.5(8) 1_455
Y1 O41 P12 O40 -168.4(6) 1_455
Y1 O41 P12 C11 -53.5(8) 1_455
Y3 O39 P12 O41 -65.3(6) .
Y3 O39 P12 O40 172.0(4) .
Y3 O39 P12 C11 54.7(6) .
O42 C11 P12 O41 175.7(6) .
C12 C11 P12 O41 -65.4(8) .
P11 C11 P12 O41 56.2(5) .
O42 C11 P12 O39 49.5(7) .
C12 C11 P12 O39 168.3(7) .
P11 C11 P12 O39 -70.1(5) .
O42 C11 P12 O40 -69.5(7) .
C12 C11 P12 O40 49.4(8) .
P11 C11 P12 O40 171.0(4) .
O49 C13 P13 O43 49.8(8) .
C14 C13 P13 O43 -74.2(8) .
P14 C13 P13 O43 160.5(5) .
O49 C13 P13 O45 -75.8(7) .
C14 C13 P13 O45 160.2(7) .
P14 C13 P13 O45 35.0(6) .
O49 C13 P13 O44 166.2(6) .
C14 C13 P13 O44 42.1(8) .
P14 C13 P13 O44 -83.1(6) .
O49 C13 P14 O47 -175.7(6) .
C14 C13 P14 O47 -54.3(8) .
P13 C13 P14 O47 71.0(6) .
O49 C13 P14 O46 62.7(7) .
C14 C13 P14 O46 -175.9(7) .
P13 C13 P14 O46 -50.6(6) .
O49 C13 P14 O48 -55.0(7) .
C14 C13 P14 O48 66.5(8) .
P13 C13 P14 O48 -168.2(5) .
